data_7226968
loop_
_publ_author_name
'Giannopoulos, Dimosthenis'
'Cunha-Silva, Luis'
'Ballesteros-Garrido, Rafael'
'Ballesteros, Rafael'
'Abarca, Bel\'en'
'Escuer, Albert'
'Stamatatos, Theocharis'

_publ_section_title
;
 New structural motifs in Mn cluster chemistry from the ketone/gem-diol
 and bis(gem&#x00AC;-diol) forms of 2,6-di-(2-pyridylcarbonyl)pyridine:
 {MnII4MnIII2} and {MnII4MnIII6} complexes
;
_journal_name_full 'RSC Adv.'
_journal_paper_doi 10.1039/C6RA22953K
_journal_year 2016
_chemical_formula_moiety 'C86 H88 Mn10 N54 O22, 2(C3 H7 N O), C2 H3 N'
_chemical_formula_sum 'C94 H105 Mn10 N57 O24'
_chemical_formula_weight 2966.74
_space_group_crystal_system monoclinic
_space_group_IT_number 14
_space_group_name_Hall '-P 2ybc'
_space_group_name_H-M_alt 'P 1 21/c 1'
_symmetry_space_group_name_Hall '-P 2ybc'
_symmetry_space_group_name_H-M 'P 1 21/c 1'
_atom_sites_solution_hydrogens mixed
_audit_creation_date '29 July 2016'
_audit_creation_method 'SHELXL-2014/7 and enCIFer'
_audit_update_record
;
2016-10-19 deposited with the CCDC.
2016-10-31 downloaded from the CCDC.
;
_cell_angle_alpha 90
_cell_angle_beta 100.953(7)
_cell_angle_gamma 90
_cell_formula_units_Z 4
_cell_length_a 29.294(6)
_cell_length_b 28.311(6)
_cell_length_c 16.462(3)
_cell_measurement_reflns_used 9739
_cell_measurement_temperature 150(2)
_cell_measurement_theta_max 23.21
_cell_measurement_theta_min 2.50
_cell_volume 13404(5)
_computing_cell_refinement 'SAINT (Bruker AXS Inc., 2012)'
_computing_data_collection 'APEX2 (Bruker AXS Inc., 2012)'
_computing_data_reduction 'SAINT (Bruker AXS Inc., 2012)'
_computing_molecular_graphics 'DIAMOND (Brandenburg, 2009)'
_computing_publication_material 'SHELXTL (Sheldrick, 2014)'
_computing_structure_refinement 'SHELXL-2014/7 (Sheldrick, 2014)'
_computing_structure_solution 'SHELXS (Sheldrick, 2014)'
_diffrn_ambient_temperature 150(2)
_diffrn_measured_fraction_theta_full 0.986
_diffrn_measured_fraction_theta_max 0.986
_diffrn_measurement_device_type 'Bruker X8 Kappa CCD APEX II'
_diffrn_measurement_method '\f and \w scans'
_diffrn_radiation_type MoK\a
_diffrn_radiation_wavelength 0.71073
_diffrn_reflns_av_R_equivalents 0.1516
_diffrn_reflns_av_unetI/netI 0.1121
_diffrn_reflns_Laue_measured_fraction_full 0.986
_diffrn_reflns_Laue_measured_fraction_max 0.986
_diffrn_reflns_limit_h_max 32
_diffrn_reflns_limit_h_min -31
_diffrn_reflns_limit_k_max 31
_diffrn_reflns_limit_k_min -31
_diffrn_reflns_limit_l_max 18
_diffrn_reflns_limit_l_min -18
_diffrn_reflns_number 163590
_diffrn_reflns_point_group_measured_fraction_full 0.986
_diffrn_reflns_point_group_measured_fraction_max 0.986
_diffrn_reflns_theta_full 23.323
_diffrn_reflns_theta_max 23.323
_diffrn_reflns_theta_min 3.657
_diffrn_source 'fine-focus sealed tube'
_exptl_absorpt_coefficient_mu 0.992
_exptl_absorpt_correction_T_max 0.951
_exptl_absorpt_correction_T_min 0.933
_exptl_absorpt_correction_type multi-scan
_exptl_absorpt_process_details
; 
'SADABS V2012/1 (Bruker AXS Inc.)' 
;
_exptl_crystal_colour red
_exptl_crystal_density_diffrn 1.470
_exptl_crystal_description plate
_exptl_crystal_F_000 6040
_exptl_crystal_size_max 0.070
_exptl_crystal_size_mid 0.060
_exptl_crystal_size_min 0.050
_refine_diff_density_max 0.920
_refine_diff_density_min -0.760
_refine_diff_density_rms 0.122
_refine_ls_extinction_method none
_refine_ls_goodness_of_fit_ref 0.871
_refine_ls_hydrogen_treatment mixed
_refine_ls_matrix_type full
_refine_ls_number_parameters 1584
_refine_ls_number_reflns 19153
_refine_ls_number_restraints 36
_refine_ls_restrained_S_all 0.872
_refine_ls_R_factor_all 0.1555
_refine_ls_R_factor_gt 0.0978
_refine_ls_shift/su_max 0.000
_refine_ls_shift/su_mean 0.000
_refine_ls_structure_factor_coef Fsqd
_refine_ls_weighting_details 'w=1/[\s^2^(Fo^2^)+(0.1080P)^2^+310.4599P] where P=(Fo^2^+2Fc^2^)/3'
_refine_ls_weighting_scheme calc
_refine_ls_wR_factor_gt 0.2210
_refine_ls_wR_factor_ref 0.2596
_reflns_Friedel_coverage 0.000
_reflns_number_gt 12277
_reflns_number_total 19153
_reflns_threshold_expression 'I > 2\s(I)'
_cod_data_source_file c6ra22953k1.cif
_cod_data_source_block dg549c_sq
_cod_database_code 7226968
_shelx_shelxl_version_number 2014/7
_shelx_space_group_comment
;
The symmetry employed for this shelxl refinement is uniquely defined
by the following loop, which should always be used as a source of
symmetry information in preference to the above space-group names.
They are only intended as comments.
;
_shelx_estimated_absorpt_t_min 0.934
_shelx_estimated_absorpt_t_max 0.952

loop_
_space_group_symop_operation_xyz
'x, y, z'
'-x, y+1/2, -z+1/2'
'-x, -y, -z'
'x, -y-1/2, z-1/2'

loop_
_atom_site_label
_atom_site_type_symbol
_atom_site_fract_x
_atom_site_fract_y
_atom_site_fract_z
_atom_site_U_iso_or_equiv
_atom_site_adp_type
_atom_site_occupancy
_atom_site_site_symmetry_order
_atom_site_calc_flag
_atom_site_refinement_flags_posn
_atom_site_refinement_flags_adp
Mn4 Mn 0.06801(6) 0.21491(6) 0.64953(10) 0.0310(4) Uani 1 1 d . .
Mn3 Mn 0.07407(5) 0.08734(5) 0.69291(8) 0.0200(4) Uani 1 1 d . .
Mn2 Mn -0.04536(5) 0.05114(5) 0.63753(8) 0.0172(4) Uani 1 1 d . .
Mn1 Mn -0.03920(5) 0.00709(5) 0.43840(8) 0.0143(3) Uani 1 1 d . .
Mn5 Mn -0.12979(5) 0.02438(6) 0.28864(8) 0.0204(4) Uani 1 1 d . .
O8 O -0.1023(2) 0.0311(2) 0.4203(3) 0.0161(14) Uani 1 1 d . .
O7 O 0.0232(2) 0.1715(2) 0.5988(4) 0.0255(16) Uani 1 1 d . .
O2 O 0.0030(2) 0.1056(2) 0.6682(4) 0.0223(16) Uani 1 1 d . .
O10 O -0.1184(2) 0.0250(2) 0.5538(4) 0.0192(15) Uani 1 1 d D .
H10 H -0.124(3) -0.0059(12) 0.543(6) 0.029 Uiso 1 1 d D U
O4 O -0.0177(2) 0.0119(2) 0.7245(3) 0.0164(15) Uani 1 1 d . .
O3 O 0.0533(2) 0.0061(2) 0.6802(3) 0.0168(15) Uani 1 1 d . .
O1 O -0.0203(2) 0.0204(2) 0.5514(4) 0.0149(14) Uiso 1 1 d . .
O6 O 0.0773(2) 0.0965(3) 0.8256(4) 0.0294(17) Uani 1 1 d . .
O5 O 0.1847(2) -0.0332(3) 0.8322(4) 0.038(2) Uani 1 1 d . .
O9 O -0.1279(3) 0.1018(3) 0.2748(5) 0.049(2) Uani 1 1 d . .
O11 O 0.1054(3) 0.2174(4) 0.5445(5) 0.058(3) Uani 1 1 d . .
N20 N 0.1136(4) 0.2568(4) 0.7181(7) 0.053(3) Uani 1 1 d . .
N6 N 0.1023(3) 0.0734(3) 0.5197(5) 0.029(2) Uani 1 1 d . .
N4 N 0.0463(3) 0.1238(3) 0.9332(5) 0.037(2) Uani 1 1 d . .
N18 N -0.0024(4) 0.2881(4) 0.6136(6) 0.042(3) Uani 1 1 d . .
N17 N 0.0323(4) 0.2719(4) 0.5979(7) 0.054(3) Uani 1 1 d . .
N19 N -0.0362(5) 0.3029(5) 0.6265(8) 0.070(4) Uani 1 1 d . .
N12 N -0.0738(3) 0.1059(3) 0.5587(4) 0.0185(18) Uani 1 1 d . U
N21 N 0.1416(3) 0.1653(3) 0.7539(6) 0.036(2) Uani 1 1 d . .
N9 N 0.1791(3) 0.0703(3) 0.7069(5) 0.033(2) Uani 1 1 d . .
N22 N 0.1727(4) 0.1713(4) 0.8073(7) 0.059(3) Uani 1 1 d . .
N2 N 0.0951(3) -0.0252(3) 0.8246(4) 0.0200(19) Uani 1 1 d . .
N8 N 0.1448(3) 0.0519(3) 0.7224(5) 0.026(2) Uani 1 1 d . .
N11 N 0.1090(3) 0.1584(3) 0.6983(5) 0.030(2) Uani 1 1 d . .
N14 N -0.1907(3) 0.0370(3) 0.3574(5) 0.027(2) Uani 1 1 d . .
N15 N 0.0235(3) 0.2086(3) 0.7447(5) 0.028(2) Uani 1 1 d . .
N13 N -0.1470(5) 0.1753(5) 0.2332(9) 0.084(4) Uani 1 1 d . .
N10 N 0.2126(4) 0.0886(4) 0.6941(7) 0.057(3) Uani 1 1 d . .
N24 N -0.0841(3) 0.0658(3) 0.7799(6) 0.031(2) Uani 1 1 d . .
N5 N 0.0732(3) 0.0689(3) 0.5609(5) 0.0206(19) Uani 1 1 d . .
N23 N -0.0905(3) 0.0714(3) 0.7070(5) 0.026(2) Uani 1 1 d . .
N1 N 0.0122(3) -0.0726(3) 0.6143(5) 0.0172(18) Uani 1 1 d . .
N3 N 0.1957(3) -0.0576(4) 1.0454(6) 0.054(3) Uani 1 1 d . .
N25 N -0.0803(4) 0.0605(4) 0.8514(7) 0.055(3) Uani 1 1 d . .
N16 N 0.1683(5) 0.2045(5) 0.4868(9) 0.080(4) Uani 1 1 d D .
N7 N 0.1295(3) 0.0723(3) 0.4759(5) 0.032(2) Uani 1 1 d . .
C1 C 0.0232(3) -0.0149(3) 0.7262(5) 0.018(2) Uani 1 1 d . .
C3 C -0.0042(3) -0.1130(3) 0.5779(6) 0.021(2) Uani 1 1 d . .
H3 H -0.0021 -0.1181 0.5217 0.025 Uiso 1 1 calc R U
C33 C -0.1325(4) 0.1394(4) 0.4568(7) 0.033(3) Uiso 1 1 d . .
H33 H -0.1590 0.1352 0.4143 0.040 Uiso 1 1 calc R U
C23 C -0.1120(3) 0.1008(3) 0.4983(5) 0.018(2) Uani 1 1 d . .
C7 C 0.0491(3) -0.0180(4) 0.8165(6) 0.022(2) Uani 1 1 d . .
C24 C -0.1272(3) 0.0494(4) 0.4768(6) 0.023(2) Uani 1 1 d . .
C35 C -0.0752(4) 0.1885(4) 0.5348(7) 0.040(3) Uani 1 1 d . .
H35 H -0.0614 0.2187 0.5468 0.047 Uiso 1 1 calc R U
C40 C -0.0517(4) 0.1780(4) 0.7570(8) 0.042(3) Uani 1 1 d . .
H40 H -0.0783 0.1595 0.7357 0.050 Uiso 1 1 calc R U
N44 N 0.1214(4) 0.2965(5) 0.7061(7) 0.048(3) Uani 1 1 d . .
C36 C -0.0138(4) 0.1808(4) 0.7174(6) 0.025(2) Uani 1 1 d . .
C22 C -0.0556(3) 0.1486(4) 0.5764(6) 0.022(2) Uiso 1 1 d . .
C29 C -0.2128(3) 0.0534(4) 0.4873(6) 0.030(3) Uani 1 1 d . .
H29 H -0.2036 0.0591 0.5450 0.036 Uiso 1 1 calc R U
C18 C 0.0443(4) 0.0999(4) 0.8637(6) 0.027(3) Uani 1 1 d . .
H18 H 0.0161 0.0843 0.8412 0.033 Uiso 1 1 calc R U
C41 C 0.1380(7) 0.1970(7) 0.5340(10) 0.082(6) Uani 1 1 d . .
H41 H 0.1438 0.1690 0.5663 0.098 Uiso 1 1 calc R U
C13 C 0.2891(4) -0.0521(5) 1.0354(8) 0.051(4) Uani 1 1 d . .
H13 H 0.3210 -0.0511 1.0314 0.061 Uiso 1 1 calc R U
C38 C -0.0109(5) 0.2299(4) 0.8615(8) 0.050(4) Uani 1 1 d . .
H38 H -0.0087 0.2461 0.9127 0.060 Uiso 1 1 calc R U
C10 C 0.2086(4) -0.0459(4) 0.9747(6) 0.033(3) Uani 1 1 d . U
C34 C -0.1155(4) 0.1835(4) 0.4751(8) 0.043(3) Uani 1 1 d . .
H34 H -0.1308 0.2104 0.4480 0.052 Uiso 1 1 calc R U
C12 C 0.2759(5) -0.0629(5) 1.1090(8) 0.056(4) Uani 1 1 d . .
H12 H 0.2985 -0.0693 1.1572 0.068 Uiso 1 1 calc R U
C19 C 0.0074(4) 0.1237(5) 0.9774(8) 0.055(4) Uani 1 1 d . .
H19A H -0.0026 0.1562 0.9842 0.082 Uiso 1 1 calc R U
H19B H 0.0173 0.1091 1.0320 0.082 Uiso 1 1 calc R U
H19C H -0.0185 0.1056 0.9458 0.082 Uiso 1 1 calc R U
C8 C 0.1216(3) -0.0291(4) 0.9015(6) 0.022(2) Uani 1 1 d . .
C5 C -0.0269(4) -0.1401(4) 0.7018(7) 0.034(3) Uani 1 1 d . .
H5 H -0.0404 -0.1633 0.7316 0.040 Uiso 1 1 calc R U
C21 C -0.0094(4) 0.1509(4) 0.6405(6) 0.026(3) Uani 1 1 d . .
N45 N 0.1293(5) 0.3362(5) 0.6972(10) 0.088(5) Uani 1 1 d . .
C39 C -0.0482(5) 0.2038(5) 0.8293(9) 0.057(4) Uani 1 1 d . .
H39 H -0.0736 0.2030 0.8577 0.069 Uiso 1 1 calc R U
C2 C 0.0083(3) -0.0648(3) 0.6936(5) 0.014(2) Uani 1 1 d . .
C6 C -0.0098(4) -0.0987(4) 0.7388(6) 0.030(3) Uani 1 1 d . .
H6 H -0.0103 -0.0934 0.7956 0.036 Uiso 1 1 calc R U
C16 C 0.0541(3) -0.0182(4) 0.9624(6) 0.028(3) Uani 1 1 d . .
H16 H 0.0399 -0.0159 1.0096 0.034 Uiso 1 1 calc R U
C20 C 0.0870(5) 0.1515(5) 0.9697(8) 0.055(4) Uani 1 1 d . .
H20A H 0.1034 0.1357 1.0199 0.083 Uiso 1 1 calc R U
H20B H 0.0772 0.1830 0.9840 0.083 Uiso 1 1 calc R U
H20C H 0.1079 0.1543 0.9299 0.083 Uiso 1 1 calc R U
C15 C 0.1021(4) -0.0259(4) 0.9717(6) 0.029(3) Uani 1 1 d . U
H15 H 0.1209 -0.0287 1.0252 0.035 Uiso 1 1 calc R U
C9 C 0.1724(4) -0.0358(4) 0.8991(6) 0.030(3) Uani 1 1 d . .
C37 C 0.0248(4) 0.2320(4) 0.8151(7) 0.037(3) Uani 1 1 d . .
H37 H 0.0512 0.2510 0.8352 0.044 Uiso 1 1 calc R U
C28 C -0.1796(3) 0.0469(4) 0.4384(6) 0.028(3) Uani 1 1 d . .
C30 C -0.2593(4) 0.0513(5) 0.4513(7) 0.046(3) Uani 1 1 d . .
H30 H -0.2826 0.0562 0.4835 0.055 Uiso 1 1 calc R U
C4 C -0.0238(4) -0.1471(4) 0.6180(6) 0.028(3) Uani 1 1 d . .
H4 H -0.0353 -0.1753 0.5901 0.033 Uiso 1 1 calc R U
C17 C 0.0275(4) -0.0142(4) 0.8831(6) 0.027(3) Uani 1 1 d . .
H17 H -0.0051 -0.0089 0.8753 0.033 Uiso 1 1 calc R U
C14 C 0.2549(4) -0.0429(5) 0.9680(7) 0.046(3) Uani 1 1 d . .
H14 H 0.2630 -0.0344 0.9167 0.055 Uiso 1 1 calc R U
C42 C 0.1657(7) 0.2444(10) 0.4394(14) 0.176(15) Uani 1 1 d D .
H42A H 0.1854 0.2408 0.3980 0.264 Uiso 1 1 calc R U
H42B H 0.1763 0.2716 0.4748 0.264 Uiso 1 1 calc R U
H42C H 0.1334 0.2495 0.4116 0.264 Uiso 1 1 calc R U
C31 C -0.2713(4) 0.0419(5) 0.3671(6) 0.042(3) Uani 1 1 d . .
H31 H -0.3031 0.0406 0.3404 0.050 Uiso 1 1 calc R U
C32 C -0.2368(3) 0.0344(4) 0.3232(6) 0.033(3) Uani 1 1 d . .
H32 H -0.2454 0.0271 0.2660 0.039 Uiso 1 1 calc R U
C26 C -0.1971(6) 0.1708(9) 0.2451(12) 0.121(9) Uani 1 1 d . .
H26A H -0.2182 0.1763 0.1923 0.182 Uiso 1 1 calc R U
H26B H -0.2030 0.1942 0.2857 0.182 Uiso 1 1 calc R U
H26C H -0.2022 0.1390 0.2651 0.182 Uiso 1 1 calc R U
C43 C 0.2062(10) 0.1746(10) 0.4830(19) 0.176(11) Uani 1 1 d . U
H43A H 0.2034 0.1622 0.4267 0.264 Uiso 1 1 calc R U
H43B H 0.2062 0.1483 0.5217 0.264 Uiso 1 1 calc R U
H43C H 0.2352 0.1924 0.4980 0.264 Uiso 1 1 calc R U
C27 C -0.1308(11) 0.2214(8) 0.209(2) 0.183(14) Uani 1 1 d . .
H27A H -0.0979 0.2255 0.2339 0.275 Uiso 1 1 calc R U
H27B H -0.1491 0.2466 0.2280 0.275 Uiso 1 1 calc R U
H27C H -0.1346 0.2229 0.1485 0.275 Uiso 1 1 calc R U
C25 C -0.1171(5) 0.1393(5) 0.2536(9) 0.051(4) Uani 1 1 d . .
H25 H -0.0854 0.1444 0.2507 0.062 Uiso 1 1 calc R U
C11 C 0.2298(5) -0.0641(5) 1.1112(8) 0.054(4) Uani 1 1 d . U
H11 H 0.2212 -0.0701 1.1631 0.065 Uiso 1 1 calc R U
Mn10 Mn 0.59166(8) 0.20700(7) 0.63771(12) 0.0568(6) Uani 1 1 d . .
Mn8 Mn 0.59252(6) 0.07880(6) 0.68074(9) 0.0325(4) Uani 1 1 d . .
Mn9 Mn 0.63850(5) -0.03880(6) 0.68257(9) 0.0291(4) Uani 1 1 d . .
Mn6 Mn 0.54197(5) -0.01102(6) 0.55271(8) 0.0202(4) Uani 1 1 d . .
Mn7 Mn 0.47065(5) 0.05128(6) 0.65318(9) 0.0266(4) Uani 1 1 d . .
O14 O 0.5663(2) -0.0010(2) 0.6708(4) 0.0238(16) Uani 1 1 d . .
O12 O 0.4861(2) 0.0215(2) 0.5584(3) 0.0219(16) Uani 1 1 d . .
O13 O 0.5241(3) 0.1022(3) 0.6748(4) 0.0337(18) Uani 1 1 d . .
O21 O 0.3913(2) 0.0315(3) 0.5853(4) 0.0302(18) Uani 1 1 d D .
H21 H 0.384(4) 0.0011(14) 0.591(7) 0.045 Uiso 1 1 d D U
O20 O 0.3985(2) 0.0410(2) 0.4471(4) 0.0257(17) Uani 1 1 d . .
O17 O 0.5008(2) 0.0073(3) 0.7316(4) 0.0271(17) Uani 1 1 d . .
O16 O 0.7010(2) -0.0526(3) 0.7949(4) 0.045(2) Uani 1 1 d . .
O18 O 0.6062(3) 0.0877(3) 0.8172(5) 0.043(2) Uani 1 1 d . .
O19 O 0.5409(3) 0.1667(3) 0.5999(5) 0.048(2) Uani 1 1 d . .
O22 O 0.6214(4) 0.2081(5) 0.5226(7) 0.078(3) Uani 1 1 d . .
O15 O 0.6285(3) -0.1153(4) 0.6982(6) 0.058(3) Uani 1 1 d . .
N31 N 0.6939(4) 0.0514(4) 0.6704(6) 0.048(3) Uani 1 1 d . .
N49 N 0.4464(4) 0.0601(4) 0.8086(7) 0.055(3) Uani 1 1 d . .
N43 N 0.5293(8) 0.2858(6) 0.6025(8) 0.085(5) Uani 1 1 d . .
N36 N 0.6262(4) 0.0643(4) 0.4438(6) 0.048(3) Uani 1 1 d . .
N26 N 0.6102(6) -0.1838(7) 0.7502(15) 0.133(8) Uani 1 1 d D .
N54 N 0.4946(10) 0.3061(7) 0.6105(13) 0.140(9) Uani 1 1 d . .
N34 N 0.5803(3) 0.0610(3) 0.5472(5) 0.024(2) Uani 1 1 d . .
N27 N 0.6147(3) -0.0363(3) 0.8072(5) 0.028(2) Uani 1 1 d . .
N29 N 0.7254(3) -0.0800(4) 1.0063(6) 0.049(3) Uani 1 1 d . .
N30 N 0.6590(3) 0.0367(4) 0.6928(5) 0.037(2) Uani 1 1 d . .
N46 N 0.6653(5) 0.1536(4) 0.7342(9) 0.081(4) Uani 1 1 d . .
N50 N 0.4569(4) 0.0504(5) 0.8786(7) 0.079(4) Uani 1 1 d . .
N32 N 0.7273(5) 0.0651(6) 0.6522(9) 0.096(5) Uani 1 1 d . .
N28 N 0.5155(3) -0.0746(3) 0.6088(5) 0.025(2) Uani 1 1 d . .
N38 N 0.4405(3) 0.1094(3) 0.5848(5) 0.029(2) Uani 1 1 d . .
N33 N 0.5852(4) 0.1123(4) 0.9351(6) 0.059(3) Uani 1 1 d . .
N40 N 0.5557(4) 0.2060(4) 0.7451(6) 0.056(3) Uani 1 1 d . .
N55 N 0.6442(5) 0.2459(5) 0.6971(8) 0.079(4) Uani 1 1 d . .
N39 N 0.3090(3) 0.0545(3) 0.4016(5) 0.031(2) Uani 1 1 d . .
N42 N 0.5600(7) 0.2668(6) 0.5876(10) 0.091(5) Uani 1 1 d . .
N48 N 0.4358(3) 0.0733(4) 0.7396(6) 0.044(3) Uani 1 1 d . .
N41 N 0.6740(6) 0.1953(6) 0.4454(14) 0.119(7) Uani 1 1 d D .
N37 N 0.6304(4) 0.1479(4) 0.6813(6) 0.052(3) Uani 1 1 d . .
N47 N 0.6975(6) 0.1587(5) 0.7832(11) 0.122(7) Uani 1 1 d . .
N35 N 0.6041(3) 0.0655(4) 0.4959(6) 0.041(3) Uani 1 1 d . .
N89 N 0.6884(8) 0.3026(7) 0.6399(12) 0.136(7) Uani 1 1 d . .
N88 N 0.6624(8) 0.2749(7) 0.6682(11) 0.160(11) Uani 1 1 d . .
C71 C 0.3788(4) 0.0585(4) 0.5104(6) 0.029(3) Uani 1 1 d . .
C50 C 0.5705(3) -0.0259(4) 0.8094(6) 0.027(3) Uani 1 1 d . .
C75 C 0.2492(4) 0.0654(5) 0.5112(9) 0.057(4) Uani 1 1 d . .
H75 H 0.2286 0.0697 0.5487 0.069 Uiso 1 1 calc R U
C73 C 0.2626(4) 0.0538(5) 0.3765(7) 0.044(3) Uani 1 1 d . .
H73 H 0.2510 0.0493 0.3192 0.053 Uiso 1 1 calc R U
C61 C 0.7617(4) -0.0900(5) 1.0665(7) 0.050(4) Uani 1 1 d . .
H61 H 0.7559 -0.1020 1.1174 0.060 Uiso 1 1 calc R U
C74 C 0.2314(4) 0.0591(5) 0.4262(7) 0.054(4) Uani 1 1 d . .
H74 H 0.1989 0.0585 0.4049 0.065 Uiso 1 1 calc R U
C80 C 0.5184(5) 0.1785(4) 0.7320(7) 0.044(3) Uani 1 1 d . .
C72 C 0.3258(4) 0.0593(4) 0.4818(6) 0.029(3) Uani 1 1 d . .
C47 C 0.5944(15) -0.2291(14) 0.740(3) 0.27(2) Uiso 1 1 d D .
H47A H 0.5658 -0.2322 0.7621 0.402 Uiso 1 1 calc R U
H47B H 0.6181 -0.2506 0.7694 0.402 Uiso 1 1 calc R U
H47C H 0.5880 -0.2369 0.6809 0.402 Uiso 1 1 calc R U
C63 C 0.8161(4) -0.0698(5) 0.9830(7) 0.046(3) Uani 1 1 d . .
H63 H 0.8472 -0.0668 0.9746 0.055 Uiso 1 1 calc R U
C76 C 0.2970(4) 0.0654(5) 0.5401(7) 0.048(3) Uani 1 1 d . .
H76 H 0.3097 0.0693 0.5972 0.058 Uiso 1 1 calc R U
C65 C 0.5772(4) 0.0908(5) 0.8631(7) 0.046(3) Uani 1 1 d . .
H65 H 0.5475 0.0768 0.8451 0.056 Uiso 1 1 calc R U
C51 C 0.5382(3) -0.0207(4) 0.7248(6) 0.025(2) Uani 1 1 d . .
C84 C 0.4885(6) 0.1747(5) 0.7864(8) 0.058(4) Uani 1 1 d . .
H84 H 0.4613 0.1557 0.7736 0.070 Uiso 1 1 calc R U
C68 C 0.5130(4) 0.1482(4) 0.6511(6) 0.036(3) Uani 1 1 d . .
C48 C 0.6935(4) -0.0528(5) 0.8655(6) 0.040(3) Uani 1 1 d . .
C57 C 0.5553(4) -0.0212(5) 0.8842(7) 0.039(3) Uani 1 1 d . .
H57 H 0.5237 -0.0144 0.8852 0.047 Uiso 1 1 calc R U
C81 C 0.5662(6) 0.2292(5) 0.8183(10) 0.068(5) Uani 1 1 d . .
H81 H 0.5933 0.2483 0.8295 0.082 Uiso 1 1 calc R U
C49 C 0.6455(4) -0.0432(5) 0.8793(6) 0.039(3) Uani 1 1 d . .
C69 C 0.4633(4) 0.1512(4) 0.6034(7) 0.041(3) Uani 1 1 d . .
C66 C 0.5510(7) 0.1094(7) 0.9898(9) 0.095(6) Uani 1 1 d . .
H66A H 0.5415 0.1413 1.0027 0.142 Uiso 1 1 calc R U
H66B H 0.5649 0.0932 1.0411 0.142 Uiso 1 1 calc R U
H66C H 0.5237 0.0917 0.9619 0.142 Uiso 1 1 calc R U
C52 C 0.5201(3) -0.0701(4) 0.6911(6) 0.027(3) Uani 1 1 d . .
C62 C 0.8071(5) -0.0835(5) 1.0577(7) 0.052(4) Uani 1 1 d . .
H62 H 0.8319 -0.0886 1.1032 0.062 Uiso 1 1 calc R U
C70 C 0.3974(4) 0.1077(4) 0.5335(6) 0.028(3) Uani 1 1 d . .
C59 C 0.6331(4) -0.0380(5) 0.9547(6) 0.040(3) Uani 1 1 d . .
H59 H 0.6553 -0.0421 1.0043 0.048 Uiso 1 1 calc R U
C60 C 0.7334(4) -0.0653(4) 0.9330(6) 0.035(3) Uani 1 1 d . .
C64 C 0.7785(4) -0.0600(5) 0.9187(8) 0.055(4) Uani 1 1 d . .
H64 H 0.7837 -0.0498 0.8662 0.066 Uiso 1 1 calc R U
C83 C 0.4989(7) 0.1998(6) 0.8621(10) 0.079(5) Uani 1 1 d . .
H83 H 0.4789 0.1984 0.9013 0.095 Uiso 1 1 calc R U
C58 C 0.5875(4) -0.0266(5) 0.9574(7) 0.047(3) Uani 1 1 d . .
H58 H 0.5782 -0.0225 1.0092 0.056 Uiso 1 1 calc R U
C82 C 0.5386(8) 0.2259(6) 0.8765(10) 0.078(6) Uani 1 1 d . .
H82 H 0.5473 0.2421 0.9277 0.093 Uiso 1 1 calc R U
C53 C 0.4965(4) -0.1138(4) 0.5735(7) 0.029(3) Uani 1 1 d . .
H53 H 0.4927 -0.1165 0.5151 0.035 Uiso 1 1 calc R U
C67 C 0.6259(6) 0.1397(6) 0.9652(9) 0.079(5) Uani 1 1 d . .
H67A H 0.6451 0.1234 1.0120 0.118 Uiso 1 1 calc R U
H67B H 0.6167 0.1707 0.9833 0.118 Uiso 1 1 calc R U
H67C H 0.6437 0.1439 0.9210 0.118 Uiso 1 1 calc R U
C86 C 0.6860(9) 0.2413(9) 0.4305(15) 0.135(8) Uiso 1 1 d . .
H86A H 0.6629 0.2630 0.4455 0.202 Uiso 1 1 calc R U
H86B H 0.6870 0.2451 0.3717 0.202 Uiso 1 1 calc R U
H86C H 0.7166 0.2485 0.4637 0.202 Uiso 1 1 calc R U
C85 C 0.6455(10) 0.1848(7) 0.4977(15) 0.107(8) Uani 1 1 d . .
H85 H 0.6463 0.1529 0.5158 0.128 Uiso 1 1 calc R U
C46 C 0.6149(7) -0.1493(8) 0.7097(17) 0.124(9) Uani 1 1 d . .
H46 H 0.5953 -0.1564 0.6582 0.149 Uiso 1 1 calc R U
C87 C 0.6983(16) 0.1593(15) 0.410(3) 0.29(2) Uiso 1 1 d D .
H87A H 0.7066 0.1336 0.4498 0.429 Uiso 1 1 calc R U
H87B H 0.7266 0.1727 0.3957 0.429 Uiso 1 1 calc R U
H87C H 0.6783 0.1470 0.3598 0.429 Uiso 1 1 calc R U
C56 C 0.5087(4) -0.1048(4) 0.7403(7) 0.042(3) Uani 1 1 d . .
H56 H 0.5134 -0.1011 0.7987 0.051 Uiso 1 1 calc R U
C55 C 0.4900(6) -0.1454(5) 0.7027(8) 0.067(4) Uani 1 1 d . .
H55 H 0.4822 -0.1707 0.7355 0.080 Uiso 1 1 calc R U
C77 C 0.3767(4) 0.1488(5) 0.5033(8) 0.047(3) Uani 1 1 d . .
H77 H 0.3471 0.1477 0.4676 0.056 Uiso 1 1 calc R U
C54 C 0.4822(5) -0.1503(4) 0.6157(8) 0.056(4) Uani 1 1 d . .
H54 H 0.4678 -0.1776 0.5884 0.068 Uiso 1 1 calc R U
C79 C 0.4415(5) 0.1925(5) 0.5715(9) 0.060(4) Uani 1 1 d . .
H79 H 0.4571 0.2219 0.5829 0.072 Uiso 1 1 calc R U
C78 C 0.3973(6) 0.1915(5) 0.5231(9) 0.069(5) Uani 1 1 d . .
H78 H 0.3817 0.2199 0.5042 0.082 Uiso 1 1 calc R U
O23 O 0.1599(7) -0.2850(6) 0.6394(11) 0.152(6) Uiso 1 1 d . .
N51 N 0.1849(6) -0.3201(6) 0.5370(11) 0.108(5) Uiso 1 1 d . .
C91 C 0.1367(10) -0.3368(10) 0.4985(17) 0.152(10) Uiso 1 1 d . .
C90 C 0.1943(10) -0.2933(10) 0.6061(18) 0.145(9) Uiso 1 1 d . .
C92 C 0.2271(8) -0.3296(8) 0.4983(14) 0.121(7) Uiso 1 1 d . .
O24 O 0.3750(12) 0.3214(14) 0.388(2) 0.292(16) Uiso 1 1 d . .
N52 N 0.3395(7) 0.3797(7) 0.2983(13) 0.122(6) Uiso 1 1 d . .
C94 C 0.3287(7) 0.4278(8) 0.2925(13) 0.106(6) Uiso 1 1 d . .
C95 C 0.3340(8) 0.3480(9) 0.2247(15) 0.126(8) Uiso 1 1 d . .
C93 C 0.3567(14) 0.3603(16) 0.376(3) 0.205(15) Uiso 1 1 d . .
N53 N 0.0872(5) 0.0570(5) 0.1110(8) 0.076(4) Uiso 1 1 d . .
C96 C 0.1050(5) 0.0524(5) 0.1808(10) 0.064(4) Uiso 1 1 d . .
C97 C 0.1255(5) 0.0496(6) 0.2676(10) 0.069(4) Uiso 1 1 d . .
C98 C 0.632(2) -0.174(2) 0.850(3) 0.37(3) Uiso 1 1 d D .
H98A H 0.6469 -0.2026 0.8753 0.551 Uiso 1 1 calc R U
H98B H 0.6068 -0.1646 0.8784 0.551 Uiso 1 1 calc R U
H98C H 0.6550 -0.1483 0.8548 0.551 Uiso 1 1 calc R U

loop_
_atom_site_aniso_label
_atom_site_aniso_U_11
_atom_site_aniso_U_22
_atom_site_aniso_U_33
_atom_site_aniso_U_23
_atom_site_aniso_U_13
_atom_site_aniso_U_12
Mn4 0.0350(10) 0.0348(10) 0.0221(9) 0.0076(8) 0.0027(7) -0.0069(8)
Mn3 0.0195(8) 0.0298(9) 0.0094(7) -0.0020(7) -0.0006(6) -0.0001(7)
Mn2 0.0187(8) 0.0293(9) 0.0032(7) -0.0004(6) 0.0011(6) 0.0035(7)
Mn1 0.0139(7) 0.0249(9) 0.0035(7) 0.0011(6) 0.0001(5) 0.0004(6)
Mn5 0.0179(8) 0.0356(10) 0.0064(7) 0.0022(7) -0.0010(6) 0.0016(7)
O8 0.017(3) 0.028(4) 0.004(3) 0.001(3) 0.003(3) 0.005(3)
O7 0.027(4) 0.034(4) 0.016(4) 0.002(3) 0.006(3) -0.004(3)
O2 0.027(4) 0.023(4) 0.014(3) -0.007(3) -0.003(3) 0.011(3)
O10 0.021(4) 0.027(4) 0.008(3) 0.000(3) -0.001(3) 0.003(3)
O4 0.019(3) 0.027(4) 0.005(3) 0.001(3) 0.008(3) 0.003(3)
O3 0.019(3) 0.025(4) 0.006(3) 0.006(3) -0.001(3) 0.003(3)
O6 0.027(4) 0.043(5) 0.015(4) -0.006(3) -0.003(3) 0.001(4)
O5 0.019(4) 0.071(6) 0.021(4) 0.011(4) -0.003(3) 0.009(4)
O9 0.085(7) 0.038(6) 0.027(5) 0.013(4) 0.016(4) 0.010(5)
O11 0.043(5) 0.103(8) 0.033(5) 0.021(5) 0.018(4) -0.013(6)
N20 0.060(7) 0.022(6) 0.070(8) 0.004(6) -0.008(6) -0.025(5)
N6 0.030(5) 0.039(6) 0.014(5) 0.012(4) -0.009(5) 0.001(4)
N4 0.041(6) 0.051(6) 0.023(5) -0.020(5) 0.014(4) -0.006(5)
N18 0.053(8) 0.039(7) 0.030(6) 0.008(5) -0.001(5) -0.010(6)
N17 0.066(8) 0.037(7) 0.064(8) 0.035(6) 0.026(6) 0.011(6)
N19 0.068(9) 0.065(9) 0.078(9) 0.010(7) 0.015(7) 0.019(7)
N12 0.025(4) 0.024(4) 0.005(4) -0.005(3) -0.001(3) 0.004(4)
N21 0.037(6) 0.039(6) 0.028(6) -0.002(5) -0.001(5) -0.008(5)
N9 0.039(6) 0.047(6) 0.014(5) -0.003(4) 0.005(4) -0.004(5)
N22 0.053(7) 0.065(8) 0.048(7) 0.009(6) -0.020(6) -0.024(6)
N2 0.016(4) 0.034(5) 0.009(4) 0.002(4) -0.002(3) 0.005(4)
N8 0.012(4) 0.044(6) 0.019(5) -0.007(4) -0.004(4) -0.005(4)
N11 0.026(5) 0.040(6) 0.020(5) -0.008(4) -0.008(4) -0.004(4)
N14 0.022(5) 0.043(6) 0.016(5) -0.003(4) 0.002(4) -0.001(4)
N15 0.040(6) 0.026(5) 0.019(5) -0.011(4) 0.007(4) 0.003(4)
N13 0.083(10) 0.071(10) 0.105(11) 0.030(8) 0.033(8) 0.012(8)
N10 0.050(7) 0.059(8) 0.069(8) 0.000(6) 0.032(6) -0.021(6)
N24 0.031(5) 0.040(6) 0.023(7) -0.003(5) 0.008(4) 0.001(4)
N5 0.029(5) 0.024(5) 0.008(4) 0.006(4) 0.002(4) -0.006(4)
N23 0.029(5) 0.044(6) 0.003(5) -0.002(4) 0.002(3) 0.005(4)
N1 0.019(4) 0.019(5) 0.014(4) 0.006(4) 0.003(3) 0.004(4)
N3 0.026(6) 0.103(10) 0.026(6) 0.015(6) -0.011(4) 0.005(6)
N25 0.052(7) 0.089(9) 0.028(7) 0.001(6) 0.014(5) 0.007(6)
N16 0.086(10) 0.089(11) 0.080(10) 0.005(8) 0.052(8) -0.010(8)
N7 0.037(6) 0.042(6) 0.024(5) 0.002(4) 0.022(5) 0.006(5)
C1 0.022(5) 0.027(6) 0.005(5) 0.006(4) 0.007(4) 0.007(5)
C3 0.027(6) 0.010(6) 0.023(6) 0.000(5) -0.003(4) 0.005(4)
C23 0.019(5) 0.026(6) 0.011(5) 0.006(4) 0.006(4) 0.003(4)
C7 0.021(6) 0.032(6) 0.011(5) -0.002(5) -0.001(4) 0.002(5)
C24 0.018(5) 0.029(6) 0.019(6) 0.008(5) -0.003(4) -0.003(5)
C35 0.044(7) 0.029(7) 0.041(7) 0.011(6) -0.002(6) -0.004(6)
C40 0.051(8) 0.025(7) 0.055(8) -0.009(6) 0.025(6) 0.010(6)
N44 0.044(7) 0.048(9) 0.051(7) 0.000(6) 0.009(5) 0.002(6)
C36 0.029(6) 0.031(6) 0.016(5) 0.001(5) 0.008(5) 0.004(5)
C29 0.020(6) 0.055(8) 0.016(5) -0.002(5) 0.004(4) 0.004(5)
C18 0.030(6) 0.031(7) 0.022(6) -0.001(5) 0.006(5) -0.007(5)
C41 0.095(14) 0.091(13) 0.079(12) -0.032(10) 0.068(11) -0.034(11)
C13 0.025(7) 0.079(10) 0.041(8) -0.006(7) -0.011(6) 0.006(7)
C38 0.085(10) 0.041(8) 0.032(7) -0.027(6) 0.030(7) -0.013(7)
C10 0.023(5) 0.051(6) 0.021(5) 0.004(5) -0.006(4) -0.004(5)
C34 0.033(7) 0.036(7) 0.053(8) 0.008(6) -0.011(6) 0.013(6)
C12 0.046(9) 0.086(11) 0.029(8) 0.011(7) -0.015(6) 0.013(8)
C19 0.044(8) 0.077(10) 0.051(8) -0.009(7) 0.030(7) 0.003(7)
C8 0.009(5) 0.038(7) 0.014(5) 0.005(5) -0.007(4) -0.001(5)
C5 0.047(7) 0.028(7) 0.030(7) 0.013(5) 0.017(5) 0.002(6)
C21 0.031(6) 0.027(7) 0.016(6) -0.002(5) -0.010(5) -0.002(5)
N45 0.105(12) 0.040(8) 0.114(12) -0.002(8) 0.010(9) -0.012(8)
C39 0.079(11) 0.045(9) 0.062(9) -0.024(8) 0.051(8) -0.013(8)
C2 0.007(5) 0.027(6) 0.008(5) -0.003(4) 0.001(4) 0.003(4)
C6 0.047(7) 0.034(7) 0.011(5) 0.006(5) 0.014(5) 0.003(6)
C16 0.026(6) 0.055(8) 0.004(5) -0.003(5) 0.003(4) 0.001(5)
C20 0.054(9) 0.071(10) 0.039(8) -0.024(7) 0.004(6) 0.004(7)
C15 0.031(5) 0.046(6) 0.011(5) -0.004(4) 0.003(4) 0.002(5)
C9 0.025(6) 0.053(8) 0.012(6) 0.011(5) 0.003(5) -0.004(5)
C37 0.050(8) 0.025(7) 0.039(7) -0.015(6) 0.015(6) 0.000(6)
C28 0.024(6) 0.040(7) 0.020(6) 0.005(5) 0.007(5) 0.007(5)
C30 0.027(7) 0.078(10) 0.034(7) -0.005(7) 0.011(5) 0.000(6)
C4 0.041(7) 0.026(6) 0.015(6) -0.001(5) 0.003(5) -0.006(5)
C17 0.031(6) 0.036(7) 0.012(5) 0.005(5) -0.001(5) 0.007(5)
C14 0.043(8) 0.072(10) 0.020(6) 0.007(6) 0.001(5) 0.004(7)
C42 0.085(14) 0.31(4) 0.16(2) 0.18(2) 0.081(15) 0.106(19)
C31 0.016(6) 0.084(10) 0.021(6) 0.007(6) -0.007(5) 0.005(6)
C32 0.013(6) 0.059(8) 0.023(6) -0.008(6) -0.004(4) -0.002(5)
C26 0.057(11) 0.20(2) 0.108(16) 0.073(16) 0.020(10) 0.040(13)
C43 0.188(18) 0.165(18) 0.206(19) -0.011(15) 0.116(16) 0.044(15)
C27 0.24(3) 0.078(17) 0.28(4) 0.04(2) 0.16(3) -0.008(19)
C25 0.054(9) 0.043(9) 0.063(9) 0.002(8) 0.025(7) 0.006(7)
C11 0.049(7) 0.075(8) 0.031(6) 0.005(6) -0.010(5) -0.003(6)
Mn10 0.0774(16) 0.0449(13) 0.0363(11) 0.0076(10) -0.0190(10) -0.0202(11)
Mn8 0.0328(10) 0.0446(11) 0.0164(9) -0.0036(8) -0.0047(7) -0.0071(8)
Mn9 0.0180(8) 0.0531(12) 0.0145(8) 0.0070(8) -0.0011(6) 0.0037(8)
Mn6 0.0150(8) 0.0349(10) 0.0093(8) 0.0001(7) -0.0015(6) -0.0002(7)
Mn7 0.0256(9) 0.0425(11) 0.0107(8) -0.0008(7) 0.0013(6) 0.0065(8)
O14 0.021(4) 0.039(4) 0.012(3) 0.002(3) 0.004(3) 0.002(3)
O12 0.028(4) 0.035(4) 0.003(3) 0.002(3) 0.000(3) 0.004(3)
O13 0.040(5) 0.033(5) 0.023(4) -0.004(3) -0.005(3) 0.005(4)
O21 0.023(4) 0.050(5) 0.016(4) 0.017(4) -0.001(3) 0.003(4)
O20 0.023(4) 0.042(5) 0.013(4) -0.003(3) 0.008(3) 0.006(3)
O17 0.025(4) 0.046(5) 0.009(3) 0.004(3) 0.003(3) 0.008(4)
O16 0.021(4) 0.091(7) 0.019(4) 0.006(4) -0.005(3) 0.003(4)
O18 0.045(5) 0.055(6) 0.026(4) -0.013(4) -0.004(4) 0.006(4)
O19 0.056(6) 0.055(6) 0.026(5) -0.007(4) -0.010(4) -0.007(5)
O22 0.054(7) 0.115(11) 0.053(7) 0.011(7) -0.019(5) -0.008(7)
O15 0.063(7) 0.056(7) 0.058(6) 0.020(5) 0.021(5) 0.017(5)
N31 0.052(7) 0.064(8) 0.031(6) -0.012(5) 0.010(5) -0.028(6)
N49 0.046(7) 0.093(10) 0.025(7) 0.004(6) 0.008(5) 0.018(6)
N43 0.148(19) 0.068(12) 0.035(8) 0.000(8) 0.007(10) 0.003(11)
N36 0.047(6) 0.078(8) 0.027(6) 0.010(5) 0.025(5) -0.008(6)
N26 0.106(14) 0.095(14) 0.22(2) 0.085(15) 0.075(15) 0.034(11)
N54 0.23(3) 0.084(14) 0.131(17) 0.012(12) 0.096(18) 0.011(15)
N34 0.018(4) 0.039(6) 0.012(4) 0.011(4) -0.005(4) -0.017(4)
N27 0.022(5) 0.042(6) 0.019(5) 0.013(4) 0.002(4) 0.002(4)
N29 0.042(6) 0.080(8) 0.024(6) 0.018(5) 0.004(5) 0.014(6)
N30 0.015(5) 0.075(8) 0.018(5) 0.004(5) -0.003(4) -0.008(5)
N46 0.072(9) 0.058(9) 0.089(10) 0.010(7) -0.042(9) -0.029(7)
N50 0.063(8) 0.144(13) 0.033(7) 0.022(8) 0.019(6) 0.031(8)
N32 0.082(10) 0.130(13) 0.089(11) -0.038(9) 0.047(9) -0.075(10)
N28 0.020(5) 0.033(6) 0.019(5) 0.007(4) -0.001(4) 0.001(4)
N38 0.024(5) 0.041(6) 0.021(5) -0.004(4) 0.000(4) 0.017(4)
N33 0.070(8) 0.073(9) 0.029(6) -0.017(6) -0.004(6) 0.029(7)
N40 0.089(9) 0.032(6) 0.034(6) -0.011(5) -0.017(6) -0.014(6)
N55 0.114(11) 0.045(8) 0.062(9) 0.014(7) -0.022(8) -0.041(8)
N39 0.024(5) 0.051(6) 0.019(5) 0.016(4) 0.004(4) 0.007(4)
N42 0.128(15) 0.082(12) 0.059(10) 0.039(9) 0.009(10) 0.019(11)
N48 0.044(6) 0.077(8) 0.013(5) 0.000(5) 0.012(4) 0.022(6)
N41 0.112(14) 0.079(12) 0.181(19) 0.027(12) 0.068(14) -0.027(10)
N37 0.046(7) 0.052(7) 0.045(6) 0.008(5) -0.021(5) -0.022(5)
N47 0.118(13) 0.069(10) 0.137(14) 0.005(10) -0.085(12) -0.022(9)
N35 0.034(6) 0.054(7) 0.029(6) 0.013(5) -0.013(5) -0.011(5)
N89 0.17(2) 0.115(16) 0.102(14) 0.007(12) -0.027(13) -0.035(14)
N88 0.23(2) 0.095(14) 0.099(14) 0.050(11) -0.108(15) -0.105(16)
C71 0.027(6) 0.043(7) 0.019(6) 0.018(5) 0.005(5) 0.004(5)
C50 0.018(6) 0.048(7) 0.013(5) 0.011(5) 0.001(4) 0.011(5)
C75 0.027(7) 0.090(11) 0.059(9) 0.014(8) 0.020(6) 0.015(7)
C73 0.030(7) 0.074(10) 0.028(7) 0.014(6) 0.004(5) 0.016(6)
C61 0.045(8) 0.077(10) 0.024(7) 0.020(7) -0.004(6) 0.025(7)
C74 0.019(6) 0.110(12) 0.033(7) 0.027(8) 0.004(5) 0.010(7)
C80 0.075(10) 0.026(7) 0.027(7) 0.005(6) -0.003(7) 0.009(7)
C72 0.031(6) 0.036(7) 0.020(6) 0.002(5) 0.005(5) 0.007(5)
C63 0.030(7) 0.071(10) 0.032(7) -0.003(7) -0.008(5) 0.020(6)
C76 0.039(8) 0.077(10) 0.029(7) 0.007(7) 0.007(6) 0.020(7)
C65 0.037(7) 0.067(10) 0.033(8) -0.010(7) 0.000(6) 0.012(7)
C51 0.020(6) 0.043(7) 0.012(5) -0.001(5) 0.005(4) 0.000(5)
C84 0.090(11) 0.051(9) 0.030(8) -0.017(7) 0.004(7) 0.011(8)
C68 0.046(7) 0.039(8) 0.017(6) -0.014(5) -0.009(5) -0.011(6)
C48 0.029(6) 0.077(10) 0.012(6) 0.014(6) -0.002(5) -0.001(6)
C57 0.025(6) 0.065(9) 0.030(7) 0.009(6) 0.008(5) 0.003(6)
C81 0.095(12) 0.043(9) 0.051(10) -0.012(8) -0.024(9) 0.004(8)
C49 0.030(6) 0.069(9) 0.014(6) 0.009(6) -0.004(5) 0.005(6)
C69 0.048(8) 0.040(8) 0.028(7) -0.007(6) -0.007(6) 0.004(6)
C66 0.130(16) 0.122(16) 0.043(9) 0.010(10) 0.044(10) 0.044(13)
C52 0.019(6) 0.040(7) 0.022(6) 0.013(5) 0.002(4) 0.009(5)
C62 0.048(8) 0.082(11) 0.017(7) 0.008(6) -0.013(6) 0.013(7)
C70 0.028(6) 0.039(7) 0.021(6) 0.008(5) 0.012(5) 0.016(5)
C59 0.016(6) 0.088(10) 0.017(6) 0.010(6) 0.003(4) 0.013(6)
C60 0.027(6) 0.062(8) 0.015(6) 0.002(6) -0.002(5) 0.006(6)
C64 0.033(7) 0.095(11) 0.033(7) 0.019(7) -0.001(6) 0.022(7)
C83 0.122(16) 0.065(12) 0.051(10) -0.002(9) 0.016(10) 0.039(11)
C58 0.046(8) 0.083(10) 0.012(6) 0.010(6) 0.003(5) 0.003(7)
C82 0.130(17) 0.048(10) 0.039(10) -0.008(8) -0.024(10) 0.015(11)
C53 0.027(6) 0.028(7) 0.028(6) 0.002(5) -0.004(5) -0.002(5)
C67 0.082(12) 0.092(13) 0.046(9) -0.025(9) -0.028(8) 0.022(10)
C85 0.15(2) 0.045(12) 0.122(19) 0.007(12) 0.026(17) 0.015(13)
C46 0.086(15) 0.079(16) 0.19(3) 0.065(17) -0.016(15) -0.011(12)
C56 0.063(9) 0.028(7) 0.033(7) 0.004(6) 0.000(6) -0.009(6)
C55 0.107(13) 0.055(10) 0.039(9) 0.014(7) 0.012(8) -0.014(9)
C77 0.040(7) 0.050(9) 0.044(8) -0.009(7) -0.007(6) 0.018(7)
C54 0.091(11) 0.024(7) 0.049(9) 0.002(6) 0.000(8) -0.003(7)
C79 0.073(10) 0.034(8) 0.064(10) -0.011(7) -0.007(8) 0.012(7)
C78 0.083(12) 0.052(10) 0.060(10) -0.013(8) -0.012(8) 0.032(9)

loop_
_atom_type_symbol
_atom_type_description
_atom_type_scat_dispersion_real
_atom_type_scat_dispersion_imag
_atom_type_scat_source
C C 0.0033 0.0016 'International Tables Vol C Tables 4.2.6.8 and 6.1.1.4'
H H 0.0000 0.0000 'International Tables Vol C Tables 4.2.6.8 and 6.1.1.4'
Mn Mn 0.3368 0.7283 'International Tables Vol C Tables 4.2.6.8 and 6.1.1.4'
N N 0.0061 0.0033 'International Tables Vol C Tables 4.2.6.8 and 6.1.1.4'
O O 0.0106 0.0060 'International Tables Vol C Tables 4.2.6.8 and 6.1.1.4'

loop_
_geom_angle_atom_site_label_1
_geom_angle_atom_site_label_2
_geom_angle_atom_site_label_3
_geom_angle
_geom_angle_site_symmetry_1
_geom_angle_site_symmetry_3
O7 Mn4 N20 171.8(4) . .
O7 Mn4 N17 94.2(4) . .
N20 Mn4 N17 90.0(5) . .
O7 Mn4 N11 88.4(3) . .
N20 Mn4 N11 87.9(4) . .
N17 Mn4 N11 175.4(4) . .
O7 Mn4 O11 94.7(3) . .
N20 Mn4 O11 92.7(4) . .
N17 Mn4 O11 86.5(4) . .
N11 Mn4 O11 89.5(4) . .
O7 Mn4 N15 78.9(3) . .
N20 Mn4 N15 93.9(4) . .
N17 Mn4 N15 91.9(4) . .
N11 Mn4 N15 92.3(3) . .
O11 Mn4 N15 173.2(3) . .
O2 Mn3 O6 91.0(2) . .
O2 Mn3 N5 92.4(3) . .
O6 Mn3 N5 173.1(3) . .
O2 Mn3 N11 102.3(3) . .
O6 Mn3 N11 85.5(3) . .
N5 Mn3 N11 99.7(3) . .
O2 Mn3 N8 167.8(3) . .
O6 Mn3 N8 88.5(3) . .
N5 Mn3 N8 86.9(3) . .
N11 Mn3 N8 89.8(3) . .
O2 Mn3 O3 89.6(2) . .
O6 Mn3 O3 99.5(2) . .
N5 Mn3 O3 74.5(2) . .
N11 Mn3 O3 167.0(3) . .
N8 Mn3 O3 78.5(3) . .
O4 Mn2 O1 97.1(3) . .
O4 Mn2 N23 88.3(3) . .
O1 Mn2 N23 160.4(3) . .
O4 Mn2 N12 168.3(3) . .
O1 Mn2 N12 92.4(3) . .
N23 Mn2 N12 85.0(3) . .
O4 Mn2 O2 94.5(3) . .
O1 Mn2 O2 100.1(3) . .
N23 Mn2 O2 98.2(3) . .
N12 Mn2 O2 77.0(3) . .
O4 Mn2 O10 117.4(3) . .
O1 Mn2 O10 82.1(2) . .
N23 Mn2 O10 78.7(3) . .
N12 Mn2 O10 70.7(3) . .
O2 Mn2 O10 147.7(2) . .
O1 Mn1 O1 84.3(3) . 3_556
O1 Mn1 O8 100.1(2) . .
O1 Mn1 O8 174.8(3) 3_556 .
O1 Mn1 O3 175.1(3) . 3_556
O1 Mn1 O3 91.5(3) 3_556 3_556
O8 Mn1 O3 84.2(2) . 3_556
O1 Mn1 N1 99.1(3) . 3_556
O1 Mn1 N1 89.3(3) 3_556 3_556
O8 Mn1 N1 92.7(3) . 3_556
O3 Mn1 N1 78.2(3) 3_556 3_556
O1 Mn1 N5 102.9(3) . 3_556
O1 Mn1 N5 90.4(3) 3_556 3_556
O8 Mn1 N5 86.0(3) . 3_556
O3 Mn1 N5 79.7(3) 3_556 3_556
N1 Mn1 N5 157.9(3) 3_556 3_556
O1 Mn1 Mn1 42.30(18) . 3_556
O1 Mn1 Mn1 42.01(18) 3_556 3_556
O8 Mn1 Mn1 142.34(19) . 3_556
O3 Mn1 Mn1 133.44(19) 3_556 3_556
N1 Mn1 Mn1 95.6(2) 3_556 3_556
N5 Mn1 Mn1 98.9(2) 3_556 3_556
O8 Mn5 O9 90.3(3) . .
O8 Mn5 N8 101.4(3) . 3_556
O9 Mn5 N8 166.8(3) . 3_556
O8 Mn5 N2 132.4(2) . 3_556
O9 Mn5 N2 83.2(3) . 3_556
N8 Mn5 N2 93.2(3) 3_556 3_556
O8 Mn5 N14 70.9(2) . .
O9 Mn5 N14 86.2(3) . .
N8 Mn5 N14 91.8(3) 3_556 .
N2 Mn5 N14 154.2(3) 3_556 .
O8 Mn5 O5 155.6(2) . 3_556
O9 Mn5 O5 80.3(3) . 3_556
N8 Mn5 O5 86.5(3) 3_556 3_556
N2 Mn5 O5 69.1(3) 3_556 3_556
N14 Mn5 O5 85.9(3) . 3_556
O8 Mn5 O3 70.1(2) . 3_556
O9 Mn5 O3 110.1(3) . 3_556
N8 Mn5 O3 80.0(3) 3_556 3_556
N2 Mn5 O3 68.4(2) 3_556 3_556
N14 Mn5 O3 137.5(2) . 3_556
O5 Mn5 O3 134.3(2) 3_556 3_556
C24 O8 Mn1 129.5(5) . .
C24 O8 Mn5 124.0(5) . .
Mn1 O8 Mn5 106.5(3) . .
C21 O7 Mn4 122.5(6) . .
C21 O2 Mn2 118.6(5) . .
C21 O2 Mn3 118.6(6) . .
Mn2 O2 Mn3 117.7(3) . .
C24 O10 Mn2 110.4(5) . .
C24 O10 H10 107(7) . .
Mn2 O10 H10 121(7) . .
C1 O4 Mn2 125.2(5) . .
C1 O3 Mn1 115.1(5) . 3_556
C1 O3 Mn5 113.3(5) . 3_556
Mn1 O3 Mn5 99.1(3) 3_556 3_556
C1 O3 Mn3 122.7(5) . .
Mn1 O3 Mn3 106.0(3) 3_556 .
Mn5 O3 Mn3 96.8(2) 3_556 .
Mn1 O1 Mn1 95.7(3) . 3_556
Mn1 O1 Mn2 137.7(3) . .
Mn1 O1 Mn2 126.6(3) 3_556 .
C18 O6 Mn3 128.3(6) . .
C9 O5 Mn5 120.1(6) . 3_556
C25 O9 Mn5 159.9(9) . .
C41 O11 Mn4 130.1(11) . .
N44 N20 Mn4 127.8(9) . .
N7 N6 N5 171.8(11) . .
C18 N4 C20 121.9(9) . .
C18 N4 C19 121.4(10) . .
C20 N4 C19 116.7(9) . .
N19 N18 N17 177.8(15) . .
N18 N17 Mn4 127.8(8) . .
C22 N12 C23 119.8(8) . .
C22 N12 Mn2 116.2(6) . .
C23 N12 Mn2 123.6(6) . .
N22 N21 N11 179.2(13) . .
N10 N9 N8 178.2(11) . .
C7 N2 C8 119.3(8) . .
C7 N2 Mn5 120.7(6) . 3_556
C8 N2 Mn5 119.8(6) . 3_556
N9 N8 Mn5 124.6(7) . 3_556
N9 N8 Mn3 122.1(8) . .
Mn5 N8 Mn3 104.8(3) 3_556 .
N21 N11 Mn4 119.2(8) . .
N21 N11 Mn3 117.6(7) . .
Mn4 N11 Mn3 116.7(4) . .
C28 N14 C32 117.1(8) . .
C28 N14 Mn5 117.1(6) . .
C32 N14 Mn5 125.8(7) . .
C37 N15 C36 117.9(9) . .
C37 N15 Mn4 130.6(8) . .
C36 N15 Mn4 110.9(6) . .
C25 N13 C27 120.8(17) . .
C25 N13 C26 120.2(14) . .
C27 N13 C26 118.6(17) . .
N25 N24 N23 176.6(11) . .
N6 N5 Mn3 130.7(7) . .
N6 N5 Mn1 116.5(7) . 3_556
Mn3 N5 Mn1 97.7(3) . 3_556
N24 N23 Mn2 123.2(7) . .
C3 N1 C2 119.0(8) . .
C3 N1 Mn1 130.8(6) . 3_556
C2 N1 Mn1 109.7(6) . 3_556
C10 N3 C11 116.6(11) . .
C41 N16 C42 120.2(17) . .
C41 N16 C43 124.0(19) . .
C42 N16 C43 115.7(16) . .
O3 C1 O4 112.4(7) . .
O3 C1 C7 107.6(7) . .
O4 C1 C7 108.1(7) . .
O3 C1 C2 111.5(7) . .
O4 C1 C2 107.5(7) . .
C7 C1 C2 109.7(8) . .
N1 C3 C4 122.6(9) . .
N1 C3 H3 118.7 . .
C4 C3 H3 118.7 . .
C34 C33 C23 121.2(10) . .
C34 C33 H33 119.4 . .
C23 C33 H33 119.4 . .
N12 C23 C33 120.4(9) . .
N12 C23 C24 115.5(8) . .
C33 C23 C24 123.9(9) . .
N2 C7 C17 122.6(9) . .
N2 C7 C1 113.9(8) . .
C17 C7 C1 123.5(9) . .
O8 C24 O10 112.7(8) . .
O8 C24 C23 109.8(8) . .
O10 C24 C23 104.9(7) . .
O8 C24 C28 108.5(8) . .
O10 C24 C28 109.9(8) . .
C23 C24 C28 111.1(8) . .
C22 C35 C34 118.8(11) . .
C22 C35 H35 120.6 . .
C34 C35 H35 120.6 . .
C39 C40 C36 116.0(12) . .
C39 C40 H40 122.0 . .
C36 C40 H40 122.0 . .
N45 N44 N20 177.5(15) . .
N15 C36 C40 122.9(10) . .
N15 C36 C21 113.8(8) . .
C40 C36 C21 123.3(10) . .
N12 C22 C35 121.3(9) . .
N12 C22 C21 116.7(8) . .
C35 C22 C21 121.8(9) . .
C30 C29 C28 119.2(10) . .
C30 C29 H29 120.4 . .
C28 C29 H29 120.4 . .
O6 C18 N4 124.3(10) . .
O6 C18 H18 117.8 . .
N4 C18 H18 117.8 . .
O11 C41 N16 133(2) . .
O11 C41 H41 113.5 . .
N16 C41 H41 113.5 . .
C14 C13 C12 118.2(12) . .
C14 C13 H13 120.9 . .
C12 C13 H13 120.9 . .
C39 C38 C37 116.2(11) . .
C39 C38 H38 121.9 . .
C37 C38 H38 121.9 . .
N3 C10 C14 122.0(10) . .
N3 C10 C9 119.8(9) . .
C14 C10 C9 118.1(10) . .
C33 C34 C35 118.4(11) . .
C33 C34 H34 120.8 . .
C35 C34 H34 120.8 . .
C11 C12 C13 118.6(11) . .
C11 C12 H12 120.7 . .
C13 C12 H12 120.7 . .
N4 C19 H19A 109.5 . .
N4 C19 H19B 109.5 . .
H19A C19 H19B 109.5 . .
N4 C19 H19C 109.5 . .
H19A C19 H19C 109.5 . .
H19B C19 H19C 109.5 . .
N2 C8 C15 121.2(9) . .
N2 C8 C9 112.1(8) . .
C15 C8 C9 126.6(8) . .
C6 C5 C4 118.0(10) . .
C6 C5 H5 121.0 . .
C4 C5 H5 121.0 . .
O2 C21 O7 112.5(8) . .
O2 C21 C36 107.2(8) . .
O7 C21 C36 110.0(8) . .
O2 C21 C22 109.0(8) . .
O7 C21 C22 105.7(8) . .
C36 C21 C22 112.5(8) . .
C38 C39 C40 123.4(12) . .
C38 C39 H39 118.3 . .
C40 C39 H39 118.3 . .
N1 C2 C6 121.2(9) . .
N1 C2 C1 114.5(8) . .
C6 C2 C1 124.2(8) . .
C5 C6 C2 120.1(9) . .
C5 C6 H6 120.0 . .
C2 C6 H6 120.0 . .
C17 C16 C15 119.0(9) . .
C17 C16 H16 120.5 . .
C15 C16 H16 120.5 . .
N4 C20 H20A 109.5 . .
N4 C20 H20B 109.5 . .
H20A C20 H20B 109.5 . .
N4 C20 H20C 109.5 . .
H20A C20 H20C 109.5 . .
H20B C20 H20C 109.5 . .
C8 C15 C16 118.9(9) . .
C8 C15 H15 120.5 . .
C16 C15 H15 120.5 . .
O5 C9 C10 118.3(9) . .
O5 C9 C8 118.6(9) . .
C10 C9 C8 123.2(9) . .
N15 C37 C38 123.5(11) . .
N15 C37 H37 118.3 . .
C38 C37 H37 118.3 . .
N14 C28 C29 122.8(9) . .
N14 C28 C24 116.7(8) . .
C29 C28 C24 120.5(9) . .
C29 C30 C31 118.7(10) . .
C29 C30 H30 120.7 . .
C31 C30 H30 120.7 . .
C3 C4 C5 119.1(10) . .
C3 C4 H4 120.5 . .
C5 C4 H4 120.5 . .
C7 C17 C16 118.9(10) . .
C7 C17 H17 120.6 . .
C16 C17 H17 120.6 . .
C13 C14 C10 119.9(11) . .
C13 C14 H14 120.0 . .
C10 C14 H14 120.0 . .
N16 C42 H42A 109.5 . .
N16 C42 H42B 109.5 . .
H42A C42 H42B 109.5 . .
N16 C42 H42C 109.5 . .
H42A C42 H42C 109.5 . .
H42B C42 H42C 109.5 . .
C32 C31 C30 118.9(10) . .
C32 C31 H31 120.5 . .
C30 C31 H31 120.5 . .
N14 C32 C31 123.3(10) . .
N14 C32 H32 118.4 . .
C31 C32 H32 118.4 . .
N13 C26 H26A 109.5 . .
N13 C26 H26B 109.5 . .
H26A C26 H26B 109.5 . .
N13 C26 H26C 109.5 . .
H26A C26 H26C 109.5 . .
H26B C26 H26C 109.5 . .
N16 C43 H43A 109.5 . .
N16 C43 H43B 109.5 . .
H43A C43 H43B 109.5 . .
N16 C43 H43C 109.5 . .
H43A C43 H43C 109.5 . .
H43B C43 H43C 109.5 . .
N13 C27 H27A 109.5 . .
N13 C27 H27B 109.5 . .
H27A C27 H27B 109.5 . .
N13 C27 H27C 109.5 . .
H27A C27 H27C 109.5 . .
H27B C27 H27C 109.5 . .
O9 C25 N13 123.9(14) . .
O9 C25 H25 118.0 . .
N13 C25 H25 118.0 . .
N3 C11 C12 124.5(13) . .
N3 C11 H11 117.7 . .
C12 C11 H11 117.7 . .
O19 Mn10 N55 170.1(5) . .
O19 Mn10 N42 95.8(6) . .
N55 Mn10 N42 89.3(7) . .
O19 Mn10 N37 88.3(4) . .
N55 Mn10 N37 87.5(5) . .
N42 Mn10 N37 173.1(6) . .
O19 Mn10 N40 77.9(4) . .
N55 Mn10 N40 93.2(5) . .
N42 Mn10 N40 94.9(6) . .
N37 Mn10 N40 91.4(4) . .
O19 Mn10 O22 98.0(4) . .
N55 Mn10 O22 91.1(5) . .
N42 Mn10 O22 82.2(6) . .
N37 Mn10 O22 91.7(5) . .
N40 Mn10 O22 174.8(4) . .
O13 Mn8 N34 93.0(3) . .
O13 Mn8 O18 89.9(3) . .
N34 Mn8 O18 173.3(3) . .
O13 Mn8 N37 101.0(4) . .
N34 Mn8 N37 100.9(3) . .
O18 Mn8 N37 84.4(4) . .
O13 Mn8 N30 166.3(3) . .
N34 Mn8 N30 86.7(3) . .
O18 Mn8 N30 89.1(3) . .
N37 Mn8 N30 92.4(4) . .
O13 Mn8 O14 90.2(3) . .
N34 Mn8 O14 74.2(3) . .
O18 Mn8 O14 99.9(3) . .
N37 Mn8 O14 168.0(4) . .
N30 Mn8 O14 76.5(3) . .
O20 Mn9 O15 91.9(3) 3_656 .
O20 Mn9 N30 100.2(3) 3_656 .
O15 Mn9 N30 167.6(3) . .
O20 Mn9 N27 133.7(3) 3_656 .
O15 Mn9 N27 81.7(3) . .
N30 Mn9 N27 91.5(3) . .
O20 Mn9 N39 70.9(3) 3_656 3_656
O15 Mn9 N39 90.0(3) . 3_656
N30 Mn9 N39 91.6(3) . 3_656
N27 Mn9 N39 153.9(3) . 3_656
O20 Mn9 O14 70.3(2) 3_656 .
O15 Mn9 O14 108.6(3) . .
N30 Mn9 O14 78.1(3) . .
N27 Mn9 O14 68.7(3) . .
N39 Mn9 O14 137.2(3) 3_656 .
O20 Mn9 O16 156.1(3) 3_656 .
O15 Mn9 O16 81.3(3) . .
N30 Mn9 O16 86.6(3) . .
N27 Mn9 O16 68.2(3) . .
N39 Mn9 O16 86.1(3) 3_656 .
O14 Mn9 O16 133.6(3) . .
O12 Mn6 O12 84.4(3) 3_656 .
O12 Mn6 O20 99.1(3) 3_656 3_656
O12 Mn6 O20 175.8(3) . 3_656
O12 Mn6 O14 175.4(3) 3_656 .
O12 Mn6 O14 92.0(3) . .
O20 Mn6 O14 84.5(3) 3_656 .
O12 Mn6 N28 98.8(3) 3_656 .
O12 Mn6 N28 90.0(3) . .
O20 Mn6 N28 91.7(3) 3_656 .
O14 Mn6 N28 78.2(3) . .
O12 Mn6 N34 102.9(3) 3_656 .
O12 Mn6 N34 90.2(3) . .
O20 Mn6 N34 86.8(3) 3_656 .
O14 Mn6 N34 79.9(3) . .
N28 Mn6 N34 158.2(3) . .
O12 Mn6 Mn6 42.4(2) 3_656 3_656
O12 Mn6 Mn6 41.98(18) . 3_656
O20 Mn6 Mn6 141.5(2) 3_656 3_656
O14 Mn6 Mn6 134.0(2) . 3_656
N28 Mn6 Mn6 95.9(2) . 3_656
N34 Mn6 Mn6 98.8(2) . 3_656
O17 Mn7 O12 96.6(3) . .
O17 Mn7 N48 87.4(4) . .
O12 Mn7 N48 162.5(4) . .
O17 Mn7 N38 169.0(3) . .
O12 Mn7 N38 92.8(3) . .
N48 Mn7 N38 85.2(4) . .
O17 Mn7 O13 95.7(3) . .
O12 Mn7 O13 99.1(3) . .
N48 Mn7 O13 97.4(4) . .
N38 Mn7 O13 77.1(3) . .
O17 Mn7 O21 116.3(3) . .
O12 Mn7 O21 82.9(3) . .
N48 Mn7 O21 80.1(3) . .
N38 Mn7 O21 70.5(3) . .
O13 Mn7 O21 147.6(3) . .
C51 O14 Mn6 114.5(5) . .
C51 O14 Mn9 112.6(5) . .
Mn6 O14 Mn9 99.7(3) . .
C51 O14 Mn8 122.8(6) . .
Mn6 O14 Mn8 104.9(3) . .
Mn9 O14 Mn8 98.8(2) . .
Mn6 O12 Mn6 95.6(3) 3_656 .
Mn6 O12 Mn7 137.8(4) 3_656 .
Mn6 O12 Mn7 126.7(3) . .
C68 O13 Mn8 119.0(7) . .
C68 O13 Mn7 118.0(6) . .
Mn8 O13 Mn7 117.6(3) . .
C71 O21 Mn7 109.6(6) . .
C71 O21 H21 125(8) . .
Mn7 O21 H21 114(8) . .
C71 O20 Mn6 131.5(6) . 3_656
C71 O20 Mn9 123.0(6) . 3_656
Mn6 O20 Mn9 105.4(3) 3_656 3_656
C51 O17 Mn7 127.0(6) . .
C48 O16 Mn9 119.2(7) . .
C65 O18 Mn8 127.6(8) . .
C68 O19 Mn10 123.3(6) . .
C85 O22 Mn10 133.5(16) . .
C46 O15 Mn9 164.6(15) . .
N32 N31 N30 177.6(13) . .
N50 N49 N48 175.2(15) . .
N42 N43 N54 174(2) . .
C46 N26 C47 140(3) . .
C46 N26 C98 110(3) . .
C47 N26 C98 110(3) . .
N35 N34 Mn8 131.8(7) . .
N35 N34 Mn6 117.9(8) . .
Mn8 N34 Mn6 98.5(3) . .
C50 N27 C49 119.6(9) . .
C50 N27 Mn9 119.6(6) . .
C49 N27 Mn9 120.7(7) . .
C60 N29 C61 118.8(11) . .
N31 N30 Mn9 122.3(8) . .
N31 N30 Mn8 123.3(9) . .
Mn9 N30 Mn8 106.6(4) . .
N47 N46 N37 180(2) . .
C53 N28 C52 118.4(9) . .
C53 N28 Mn6 130.2(7) . .
C52 N28 Mn6 111.4(7) . .
C69 N38 C70 121.2(9) . .
C69 N38 Mn7 115.0(7) . .
C70 N38 Mn7 123.1(8) . .
C65 N33 C67 124.0(13) . .
C65 N33 C66 119.9(14) . .
C67 N33 C66 116.1(12) . .
C80 N40 C81 118.0(14) . .
C80 N40 Mn10 112.3(8) . .
C81 N40 Mn10 129.7(11) . .
N88 N55 Mn10 125.2(11) . .
C72 N39 C73 118.1(9) . .
C72 N39 Mn9 117.1(7) . 3_656
C73 N39 Mn9 124.4(7) . 3_656
N43 N42 Mn10 129.6(15) . .
N49 N48 Mn7 120.7(8) . .
C85 N41 C86 122(2) . .
C85 N41 C87 122(2) . .
C86 N41 C87 116(3) . .
N46 N37 Mn10 118.0(9) . .
N46 N37 Mn8 117.7(9) . .
Mn10 N37 Mn8 117.7(5) . .
N36 N35 N34 171.9(12) . .
N55 N88 N89 170(3) . .
O20 C71 O21 112.5(8) . .
O20 C71 C70 109.7(8) . .
O21 C71 C70 104.6(8) . .
O20 C71 C72 108.6(8) . .
O21 C71 C72 110.4(8) . .
C70 C71 C72 111.0(9) . .
N27 C50 C57 121.3(9) . .
N27 C50 C51 115.5(8) . .
C57 C50 C51 123.2(9) . .
C76 C75 C74 119.8(11) . .
C76 C75 H75 120.1 . .
C74 C75 H75 120.1 . .
N39 C73 C74 125.2(11) . .
N39 C73 H73 117.4 . .
C74 C73 H73 117.4 . .
N29 C61 C62 122.8(11) . .
N29 C61 H61 118.6 . .
C62 C61 H61 118.6 . .
C73 C74 C75 116.9(11) . .
C73 C74 H74 121.6 . .
C75 C74 H74 121.6 . .
N40 C80 C84 123.3(12) . .
N40 C80 C68 114.0(12) . .
C84 C80 C68 122.6(12) . .
N39 C72 C76 122.4(10) . .
N39 C72 C71 117.8(9) . .
C76 C72 C71 119.8(9) . .
N26 C47 H47A 109.5 . .
N26 C47 H47B 109.5 . .
H47A C47 H47B 109.5 . .
N26 C47 H47C 109.5 . .
H47A C47 H47C 109.5 . .
H47B C47 H47C 109.5 . .
C62 C63 C64 118.5(12) . .
C62 C63 H63 120.7 . .
C64 C63 H63 120.7 . .
C75 C76 C72 117.6(11) . .
C75 C76 H76 121.2 . .
C72 C76 H76 121.2 . .
O18 C65 N33 123.7(13) . .
O18 C65 H65 118.2 . .
N33 C65 H65 118.2 . .
O17 C51 O14 112.7(8) . .
O17 C51 C50 110.2(8) . .
O14 C51 C50 105.9(8) . .
O17 C51 C52 108.9(8) . .
O14 C51 C52 108.9(8) . .
C50 C51 C52 110.3(9) . .
C80 C84 C83 118.5(16) . .
C80 C84 H84 120.7 . .
C83 C84 H84 120.7 . .
O13 C68 O19 113.2(10) . .
O13 C68 C69 110.5(9) . .
O19 C68 C69 106.4(9) . .
O13 C68 C80 107.1(9) . .
O19 C68 C80 109.5(9) . .
C69 C68 C80 110.0(10) . .
O16 C48 C49 119.3(9) . .
O16 C48 C60 116.7(10) . .
C49 C48 C60 123.9(9) . .
C58 C57 C50 118.5(10) . .
C58 C57 H57 120.8 . .
C50 C57 H57 120.8 . .
N40 C81 C82 121.6(16) . .
N40 C81 H81 119.2 . .
C82 C81 H81 119.2 . .
N27 C49 C59 121.9(10) . .
N27 C49 C48 112.5(9) . .
C59 C49 C48 125.5(9) . .
N38 C69 C79 118.5(11) . .
N38 C69 C68 116.5(10) . .
C79 C69 C68 124.7(12) . .
N33 C66 H66A 109.5 . .
N33 C66 H66B 109.5 . .
H66A C66 H66B 109.5 . .
N33 C66 H66C 109.5 . .
H66A C66 H66C 109.5 . .
H66B C66 H66C 109.5 . .
N28 C52 C56 123.1(11) . .
N28 C52 C51 114.1(9) . .
C56 C52 C51 122.8(10) . .
C63 C62 C61 119.3(11) . .
C63 C62 H62 120.4 . .
C61 C62 H62 120.4 . .
C77 C70 N38 119.2(11) . .
C77 C70 C71 125.3(10) . .
N38 C70 C71 115.4(9) . .
C49 C59 C58 118.7(10) . .
C49 C59 H59 120.6 . .
C58 C59 H59 120.6 . .
N29 C60 C64 121.3(10) . .
N29 C60 C48 119.8(10) . .
C64 C60 C48 118.8(10) . .
C60 C64 C63 119.1(12) . .
C60 C64 H64 120.5 . .
C63 C64 H64 120.5 . .
C82 C83 C84 117.4(17) . .
C82 C83 H83 121.3 . .
C84 C83 H83 121.3 . .
C59 C58 C57 119.9(10) . .
C59 C58 H58 120.1 . .
C57 C58 H58 120.1 . .
C83 C82 C81 120.9(15) . .
C83 C82 H82 119.5 . .
C81 C82 H82 119.5 . .
N28 C53 C54 124.0(11) . .
N28 C53 H53 118.0 . .
C54 C53 H53 118.0 . .
N33 C67 H67A 109.5 . .
N33 C67 H67B 109.5 . .
H67A C67 H67B 109.5 . .
N33 C67 H67C 109.5 . .
H67A C67 H67C 109.5 . .
H67B C67 H67C 109.5 . .
N41 C86 H86A 109.5 . .
N41 C86 H86B 109.5 . .
H86A C86 H86B 109.5 . .
N41 C86 H86C 109.5 . .
H86A C86 H86C 109.5 . .
H86B C86 H86C 109.5 . .
O22 C85 N41 129(2) . .
O22 C85 H85 115.6 . .
N41 C85 H85 115.6 . .
O15 C46 N26 156(3) . .
O15 C46 H46 102.2 . .
N26 C46 H46 102.2 . .
N41 C87 H87A 109.5 . .
N41 C87 H87B 109.5 . .
H87A C87 H87B 109.5 . .
N41 C87 H87C 109.5 . .
H87A C87 H87C 109.5 . .
H87B C87 H87C 109.5 . .
C52 C56 C55 117.4(12) . .
C52 C56 H56 121.3 . .
C55 C56 H56 121.3 . .
C56 C55 C54 121.1(13) . .
C56 C55 H55 119.5 . .
C54 C55 H55 119.5 . .
C78 C77 C70 121.5(12) . .
C78 C77 H77 119.2 . .
C70 C77 H77 119.2 . .
C53 C54 C55 115.9(12) . .
C53 C54 H54 122.0 . .
C55 C54 H54 122.0 . .
C69 C79 C78 120.8(13) . .
C69 C79 H79 119.6 . .
C78 C79 H79 119.6 . .
C77 C78 C79 118.7(13) . .
C77 C78 H78 120.6 . .
C79 C78 H78 120.6 . .
C90 N51 C91 124(2) . .
C90 N51 C92 114(2) . .
C91 N51 C92 122.7(19) . .
O23 C90 N51 115(3) . .
C94 N52 C93 119(3) . .
C94 N52 C95 123(2) . .
C93 N52 C95 118(3) . .
O24 C93 N52 125(4) . .
N53 C96 C97 176.2(17) . .
N26 C98 H98A 109.5 . .
N26 C98 H98B 109.5 . .
H98A C98 H98B 109.5 . .
N26 C98 H98C 109.5 . .
H98A C98 H98C 109.5 . .
H98B C98 H98C 109.5 . .

loop_
_geom_bond_atom_site_label_1
_geom_bond_atom_site_label_2
_geom_bond_distance
_geom_bond_site_symmetry_2
Mn4 O7 1.874(7) .
Mn4 N20 1.973(10) .
Mn4 N17 2.022(11) .
Mn4 N11 2.069(9) .
Mn4 O11 2.215(9) .
Mn4 N15 2.228(9) .
Mn3 O2 2.107(6) .
Mn3 O6 2.185(7) .
Mn3 N5 2.230(8) .
Mn3 N11 2.252(9) .
Mn3 N8 2.270(8) .
Mn3 O3 2.377(7) .
Mn2 O4 1.871(6) .
Mn2 O1 1.924(6) .
Mn2 N23 1.989(8) .
Mn2 N12 2.090(8) .
Mn2 O2 2.091(7) .
Mn2 O10 2.429(6) .
Mn1 O1 1.876(6) .
Mn1 O1 1.887(6) 3_556
Mn1 O8 1.938(6) .
Mn1 O3 1.954(6) 3_556
Mn1 N1 2.254(8) 3_556
Mn1 N5 2.372(8) 3_556
Mn1 Mn1 2.789(3) 3_556
Mn5 O8 2.172(6) .
Mn5 O9 2.204(9) .
Mn5 N8 2.206(9) 3_556
Mn5 N2 2.286(8) 3_556
Mn5 N14 2.315(8) .
Mn5 O5 2.322(7) 3_556
Mn5 O3 2.365(6) 3_556
O8 C24 1.388(12) .
O7 C21 1.406(12) .
O2 C21 1.386(12) .
O10 C24 1.424(11) .
O10 H10 0.90(2) .
O4 C1 1.413(11) .
O3 C1 1.400(11) .
O3 Mn1 1.954(6) 3_556
O3 Mn5 2.365(6) 3_556
O1 Mn1 1.887(6) 3_556
O6 C18 1.251(12) .
O5 C9 1.224(12) .
O5 Mn5 2.322(7) 3_556
O9 C25 1.181(15) .
O11 C41 1.158(19) .
N20 N44 1.172(15) .
N6 N7 1.171(12) .
N6 N5 1.192(12) .
N4 C18 1.320(13) .
N4 C20 1.460(15) .
N4 C19 1.463(14) .
N18 N19 1.130(16) .
N18 N17 1.189(15) .
N12 C22 1.331(12) .
N12 C23 1.355(12) .
N21 N22 1.152(13) .
N21 N11 1.206(12) .
N9 N10 1.163(13) .
N9 N8 1.201(12) .
N2 C7 1.346(12) .
N2 C8 1.358(12) .
N2 Mn5 2.286(8) 3_556
N8 Mn5 2.206(9) 3_556
N14 C28 1.341(13) .
N14 C32 1.363(12) .
N15 C37 1.327(13) .
N15 C36 1.352(13) .
N13 C25 1.344(18) .
N13 C27 1.47(2) .
N13 C26 1.52(2) .
N24 N25 1.171(13) .
N24 N23 1.190(12) .
N5 Mn1 2.373(8) 3_556
N1 C3 1.338(12) .
N1 C2 1.351(11) .
N1 Mn1 2.254(8) 3_556
N3 C10 1.332(14) .
N3 C11 1.341(15) .
N16 C41 1.306(18) .
N16 C42 1.37(2) .
N16 C43 1.41(3) .
C1 C7 1.538(13) .
C1 C2 1.544(14) .
C3 C4 1.356(14) .
C3 H3 0.9500 .
C33 C34 1.357(16) .
C33 C23 1.365(14) .
C33 H33 0.9500 .
C23 C24 1.543(14) .
C7 C17 1.370(14) .
C24 C28 1.547(14) .
C35 C22 1.389(15) .
C35 C34 1.392(16) .
C35 H35 0.9500 .
C40 C39 1.384(17) .
C40 C36 1.393(15) .
C40 H40 0.9500 .
N44 N45 1.161(16) .
C36 C21 1.548(14) .
C22 C21 1.550(13) .
C29 C30 1.379(15) .
C29 C28 1.386(14) .
C29 H29 0.9500 .
C18 H18 0.9500 .
C41 H41 0.9500 .
C13 C14 1.371(16) .
C13 C12 1.373(18) .
C13 H13 0.9500 .
C38 C39 1.343(18) .
C38 C37 1.409(17) .
C38 H38 0.9500 .
C10 C14 1.385(16) .
C10 C9 1.502(14) .
C34 H34 0.9500 .
C12 C11 1.357(18) .
C12 H12 0.9500 .
C19 H19A 0.9800 .
C19 H19B 0.9800 .
C19 H19C 0.9800 .
C8 C15 1.386(14) .
C8 C9 1.507(14) .
C5 C6 1.369(15) .
C5 C4 1.414(14) .
C5 H5 0.9500 .
C39 H39 0.9500 .
C2 C6 1.379(14) .
C6 H6 0.9500 .
C16 C17 1.391(13) .
C16 C15 1.404(14) .
C16 H16 0.9500 .
C20 H20A 0.9800 .
C20 H20B 0.9800 .
C20 H20C 0.9800 .
C15 H15 0.9500 .
C37 H37 0.9500 .
C30 C31 1.391(16) .
C30 H30 0.9500 .
C4 H4 0.9500 .
C17 H17 0.9500 .
C14 H14 0.9500 .
C42 H42A 0.9800 .
C42 H42B 0.9800 .
C42 H42C 0.9800 .
C31 C32 1.366(15) .
C31 H31 0.9500 .
C32 H32 0.9500 .
C26 H26A 0.9800 .
C26 H26B 0.9800 .
C26 H26C 0.9800 .
C43 H43A 0.9800 .
C43 H43B 0.9800 .
C43 H43C 0.9800 .
C27 H27A 0.9800 .
C27 H27B 0.9800 .
C27 H27C 0.9800 .
C25 H25 0.9500 .
C11 H11 0.9500 .
Mn10 O19 1.883(8) .
Mn10 N55 1.992(12) .
Mn10 N42 2.029(16) .
Mn10 N37 2.073(11) .
Mn10 N40 2.224(12) .
Mn10 O22 2.231(13) .
Mn8 O13 2.096(8) .
Mn8 N34 2.218(8) .
Mn8 O18 2.221(8) .
Mn8 N37 2.247(10) .
Mn8 N30 2.261(9) .
Mn8 O14 2.381(7) .
Mn9 O20 2.203(6) 3_656
Mn9 O15 2.207(11) .
Mn9 N30 2.218(11) .
Mn9 N27 2.290(8) .
Mn9 N39 2.301(9) 3_656
Mn9 O14 2.346(7) .
Mn9 O16 2.375(7) .
Mn6 O12 1.880(6) 3_656
Mn6 O12 1.897(7) .
Mn6 O20 1.939(6) 3_656
Mn6 O14 1.960(6) .
Mn6 N28 2.229(8) .
Mn6 N34 2.338(8) .
Mn6 Mn6 2.797(3) 3_656
Mn7 O17 1.889(7) .
Mn7 O12 1.902(6) .
Mn7 N48 2.001(9) .
Mn7 N38 2.091(9) .
Mn7 O13 2.109(8) .
Mn7 O21 2.445(7) .
O14 C51 1.435(12) .
O12 Mn6 1.880(6) 3_656
O13 C68 1.380(14) .
O21 C71 1.437(12) .
O21 H21 0.90(2) .
O20 C71 1.376(12) .
O20 Mn6 1.939(6) 3_656
O20 Mn9 2.203(6) 3_656
O17 C51 1.374(12) .
O16 C48 1.224(12) .
O18 C65 1.243(14) .
O19 C68 1.385(14) .
O22 C85 1.10(2) .
O15 C46 1.07(2) .
N31 N32 1.144(15) .
N31 N30 1.224(13) .
N49 N50 1.167(15) .
N49 N48 1.180(14) .
N43 N42 1.12(2) .
N43 N54 1.19(2) .
N36 N35 1.167(14) .
N26 C46 1.20(2) .
N26 C47 1.36(3) .
N26 C98 1.67(4) .
N34 N35 1.201(13) .
N27 C50 1.334(12) .
N27 C49 1.363(13) .
N29 C60 1.338(14) .
N29 C61 1.339(14) .
N46 N47 1.128(16) .
N46 N37 1.222(15) .
N28 C53 1.325(13) .
N28 C52 1.341(13) .
N38 C69 1.366(15) .
N38 C70 1.379(13) .
N33 C65 1.314(15) .
N33 C67 1.429(19) .
N33 C66 1.472(19) .
N40 C80 1.325(17) .
N40 C81 1.357(17) .
N55 N88 1.13(2) .
N39 C72 1.325(13) .
N39 C73 1.342(14) .
N39 Mn9 2.301(9) 3_656
N41 C85 1.34(3) .
N41 C86 1.39(3) .
N41 C87 1.43(3) .
N89 N88 1.24(3) .
C71 C70 1.518(16) .
C71 C72 1.536(14) .
C50 C57 1.393(14) .
C50 C51 1.534(13) .
C75 C76 1.390(17) .
C75 C74 1.409(18) .
C75 H75 0.9500 .
C73 C74 1.346(16) .
C73 H73 0.9500 .
C61 C62 1.378(18) .
C61 H61 0.9500 .
C74 H74 0.9500 .
C80 C84 1.372(19) .
C80 C68 1.565(16) .
C72 C76 1.403(15) .
C47 H47A 0.9800 .
C47 H47B 0.9800 .
C47 H47C 0.9800 .
C63 C62 1.363(17) .
C63 C64 1.403(16) .
C63 H63 0.9500 .
C76 H76 0.9500 .
C65 H65 0.9500 .
C51 C52 1.559(15) .
C84 C83 1.42(2) .
C84 H84 0.9500 .
C68 C69 1.519(16) .
C48 C49 1.489(16) .
C48 C60 1.494(15) .
C57 C58 1.391(15) .
C57 H57 0.9500 .
C81 C82 1.37(2) .
C81 H81 0.9500 .
C49 C59 1.367(15) .
C69 C79 1.386(17) .
C66 H66A 0.9800 .
C66 H66B 0.9800 .
C66 H66C 0.9800 .
C52 C56 1.357(15) .
C62 H62 0.9500 .
C70 C77 1.363(16) .
C59 C58 1.382(16) .
C59 H59 0.9500 .
C60 C64 1.393(16) .
C64 H64 0.9500 .
C83 C82 1.36(2) .
C83 H83 0.9500 .
C58 H58 0.9500 .
C82 H82 0.9500 .
C53 C54 1.355(16) .
C53 H53 0.9500 .
C67 H67A 0.9800 .
C67 H67B 0.9800 .
C67 H67C 0.9800 .
C86 H86A 0.9800 .
C86 H86B 0.9800 .
C86 H86C 0.9800 .
C85 H85 0.9500 .
C46 H46 0.9500 .
C87 H87A 0.9800 .
C87 H87B 0.9800 .
C87 H87C 0.9800 .
C56 C55 1.369(18) .
C56 H56 0.9500 .
C55 C54 1.414(18) .
C55 H55 0.9500 .
C77 C78 1.362(19) .
C77 H77 0.9500 .
C54 H54 0.9500 .
C79 C78 1.386(19) .
C79 H79 0.9500 .
C78 H78 0.9500 .
O23 C90 1.26(3) .
N51 C90 1.35(3) .
N51 C91 1.51(3) .
N51 C92 1.52(3) .
O24 C93 1.22(4) .
N52 C94 1.39(3) .
N52 C93 1.40(4) .
N52 C95 1.49(3) .
N53 C96 1.175(18) .
C96 C97 1.44(2) .
C98 H98A 0.9800 .
C98 H98B 0.9800 .
C98 H98C 0.9800 .

loop_
_geom_torsion_atom_site_label_1
_geom_torsion_atom_site_label_2
_geom_torsion_atom_site_label_3
_geom_torsion_atom_site_label_4
_geom_torsion
_geom_torsion_site_symmetry_1
_geom_torsion_site_symmetry_4
N17 Mn4 O7 C21 -100.4(8) . .
N11 Mn4 O7 C21 83.4(7) . .
O11 Mn4 O7 C21 172.8(7) . .
N15 Mn4 O7 C21 -9.3(7) . .
O1 Mn2 O4 C1 24.1(7) . .
N23 Mn2 O4 C1 -174.7(7) . .
N12 Mn2 O4 C1 -119.8(14) . .
O2 Mn2 O4 C1 -76.6(7) . .
O10 Mn2 O4 C1 108.9(7) . .
O1 Mn1 O1 Mn1 -0.002(0) 3_556 3_556
O8 Mn1 O1 Mn1 177.3(3) . 3_556
N1 Mn1 O1 Mn1 -88.3(3) 3_556 3_556
N5 Mn1 O1 Mn1 89.1(3) 3_556 3_556
O1 Mn1 O1 Mn2 178.8(7) 3_556 .
O8 Mn1 O1 Mn2 -3.9(5) . .
N1 Mn1 O1 Mn2 90.5(5) 3_556 .
N5 Mn1 O1 Mn2 -92.0(5) 3_556 .
Mn1 Mn1 O1 Mn2 178.8(7) 3_556 .
Mn1 O3 C1 O4 -83.4(8) 3_556 .
Mn5 O3 C1 O4 163.5(5) 3_556 .
Mn3 O3 C1 O4 48.0(9) . .
Mn1 O3 C1 C7 157.7(6) 3_556 .
Mn5 O3 C1 C7 44.6(8) 3_556 .
Mn3 O3 C1 C7 -70.9(8) . .
Mn1 O3 C1 C2 37.3(8) 3_556 .
Mn5 O3 C1 C2 -75.8(7) 3_556 .
Mn3 O3 C1 C2 168.8(5) . .
Mn2 O4 C1 O3 29.2(10) . .
Mn2 O4 C1 C7 147.8(6) . .
Mn2 O4 C1 C2 -93.8(8) . .
C2 N1 C3 C4 -1.5(14) . .
Mn1 N1 C3 C4 -172.7(7) 3_556 .
C22 N12 C23 C33 -1.6(14) . .
Mn2 N12 C23 C33 170.9(7) . .
C22 N12 C23 C24 174.0(8) . .
Mn2 N12 C23 C24 -13.5(11) . .
C34 C33 C23 N12 -0.5(16) . .
C34 C33 C23 C24 -175.7(10) . .
C8 N2 C7 C17 0.4(15) . .
Mn5 N2 C7 C17 -174.2(8) 3_556 .
C8 N2 C7 C1 -179.3(9) . .
Mn5 N2 C7 C1 6.1(11) 3_556 .
O3 C1 C7 N2 -33.4(11) . .
O4 C1 C7 N2 -154.9(8) . .
C2 C1 C7 N2 88.1(10) . .
O3 C1 C7 C17 147.0(10) . .
O4 C1 C7 C17 25.4(13) . .
C2 C1 C7 C17 -91.6(11) . .
Mn1 O8 C24 O10 -38.3(11) . .
Mn5 O8 C24 O10 141.7(6) . .
Mn1 O8 C24 C23 78.3(9) . .
Mn5 O8 C24 C23 -101.7(7) . .
Mn1 O8 C24 C28 -160.1(6) . .
Mn5 O8 C24 C28 19.9(10) . .
Mn2 O10 C24 O8 79.4(8) . .
Mn2 O10 C24 C23 -40.1(8) . .
Mn2 O10 C24 C28 -159.6(6) . .
N12 C23 C24 O8 -84.6(9) . .
C33 C23 C24 O8 90.9(11) . .
N12 C23 C24 O10 36.8(10) . .
C33 C23 C24 O10 -147.8(9) . .
N12 C23 C24 C28 155.4(8) . .
C33 C23 C24 C28 -29.1(13) . .
C37 N15 C36 C40 4.0(16) . .
Mn4 N15 C36 C40 -167.4(9) . .
C37 N15 C36 C21 -173.4(9) . .
Mn4 N15 C36 C21 15.1(10) . .
C39 C40 C36 N15 -3.1(17) . .
C39 C40 C36 C21 174.1(11) . .
C23 N12 C22 C35 0.9(14) . .
Mn2 N12 C22 C35 -172.1(8) . .
C23 N12 C22 C21 -174.5(8) . .
Mn2 N12 C22 C21 12.5(11) . .
C34 C35 C22 N12 1.8(17) . .
C34 C35 C22 C21 176.9(10) . .
Mn3 O6 C18 N4 -150.6(9) . .
C20 N4 C18 O6 4.1(18) . .
C19 N4 C18 O6 -175.8(11) . .
Mn4 O11 C41 N16 -159.5(15) . .
C42 N16 C41 O11 3(3) . .
C43 N16 C41 O11 -180(2) . .
C11 N3 C10 C14 3(2) . .
C11 N3 C10 C9 -177.2(12) . .
C23 C33 C34 C35 3.1(18) . .
C22 C35 C34 C33 -3.7(18) . .
C14 C13 C12 C11 0(2) . .
C7 N2 C8 C15 -0.1(15) . .
Mn5 N2 C8 C15 174.6(8) 3_556 .
C7 N2 C8 C9 -178.6(9) . .
Mn5 N2 C8 C9 -3.9(12) 3_556 .
Mn2 O2 C21 O7 -127.9(6) . .
Mn3 O2 C21 O7 26.5(9) . .
Mn2 O2 C21 C36 111.1(7) . .
Mn3 O2 C21 C36 -94.6(8) . .
Mn2 O2 C21 C22 -10.9(10) . .
Mn3 O2 C21 C22 143.4(6) . .
Mn4 O7 C21 O2 -100.0(8) . .
Mn4 O7 C21 C36 19.4(10) . .
Mn4 O7 C21 C22 141.2(6) . .
N15 C36 C21 O2 100.8(10) . .
C40 C36 C21 O2 -76.6(12) . .
N15 C36 C21 O7 -21.8(12) . .
C40 C36 C21 O7 160.8(10) . .
N15 C36 C21 C22 -139.4(9) . .
C40 C36 C21 C22 43.2(14) . .
N12 C22 C21 O2 -1.2(12) . .
C35 C22 C21 O2 -176.5(9) . .
N12 C22 C21 O7 120.0(9) . .
C35 C22 C21 O7 -55.4(13) . .
N12 C22 C21 C36 -119.9(10) . .
C35 C22 C21 C36 64.7(13) . .
C37 C38 C39 C40 3(2) . .
C36 C40 C39 C38 -1(2) . .
C3 N1 C2 C6 3.8(13) . .
Mn1 N1 C2 C6 176.8(7) 3_556 .
C3 N1 C2 C1 -173.4(8) . .
Mn1 N1 C2 C1 -0.4(9) 3_556 .
O3 C1 C2 N1 -22.2(10) . .
O4 C1 C2 N1 101.4(8) . .
C7 C1 C2 N1 -141.3(8) . .
O3 C1 C2 C6 160.7(9) . .
O4 C1 C2 C6 -75.7(11) . .
C7 C1 C2 C6 41.6(12) . .
C4 C5 C6 C2 2.2(16) . .
N1 C2 C6 C5 -4.2(15) . .
C1 C2 C6 C5 172.7(9) . .
N2 C8 C15 C16 -0.1(16) . .
C9 C8 C15 C16 178.1(11) . .
C17 C16 C15 C8 0.0(17) . .
Mn5 O5 C9 C10 174.5(8) 3_556 .
Mn5 O5 C9 C8 -5.0(14) 3_556 .
N3 C10 C9 O5 -167.6(12) . .
C14 C10 C9 O5 12.0(17) . .
N3 C10 C9 C8 12.0(18) . .
C14 C10 C9 C8 -168.4(11) . .
N2 C8 C9 O5 5.8(15) . .
C15 C8 C9 O5 -172.6(11) . .
N2 C8 C9 C10 -173.8(10) . .
C15 C8 C9 C10 7.8(18) . .
C36 N15 C37 C38 -1.3(17) . .
Mn4 N15 C37 C38 168.2(9) . .
C39 C38 C37 N15 -2(2) . .
C32 N14 C28 C29 1.4(16) . .
Mn5 N14 C28 C29 -177.4(9) . .
C32 N14 C28 C24 179.6(9) . .
Mn5 N14 C28 C24 0.8(12) . .
C30 C29 C28 N14 -2.4(18) . .
C30 C29 C28 C24 179.5(11) . .
O8 C24 C28 N14 -12.1(13) . .
O10 C24 C28 N14 -135.6(9) . .
C23 C24 C28 N14 108.7(10) . .
O8 C24 C28 C29 166.2(10) . .
O10 C24 C28 C29 42.6(13) . .
C23 C24 C28 C29 -73.0(12) . .
C28 C29 C30 C31 1.2(19) . .
N1 C3 C4 C5 -0.4(15) . .
C6 C5 C4 C3 0.0(16) . .
N2 C7 C17 C16 -0.5(16) . .
C1 C7 C17 C16 179.1(10) . .
C15 C16 C17 C7 0.3(16) . .
C12 C13 C14 C10 -2(2) . .
N3 C10 C14 C13 0(2) . .
C9 C10 C14 C13 -179.6(12) . .
C29 C30 C31 C32 1(2) . .
C28 N14 C32 C31 0.7(17) . .
Mn5 N14 C32 C31 179.4(9) . .
C30 C31 C32 N14 -2(2) . .
Mn5 O9 C25 N13 143(2) . .
C27 N13 C25 O9 178.8(19) . .
C26 N13 C25 O9 6(2) . .
C10 N3 C11 C12 -5(2) . .
C13 C12 C11 N3 3(2) . .
O12 Mn6 O12 Mn6 -0.002(1) 3_656 3_656
O14 Mn6 O12 Mn6 -177.1(3) . 3_656
N28 Mn6 O12 Mn6 -98.9(3) . 3_656
N34 Mn6 O12 Mn6 103.0(3) . 3_656
O12 Mn6 O12 Mn7 179.0(6) 3_656 .
O14 Mn6 O12 Mn7 1.9(5) . .
N28 Mn6 O12 Mn7 80.1(5) . .
N34 Mn6 O12 Mn7 -78.0(4) . .
Mn6 Mn6 O12 Mn7 179.0(6) 3_656 .
O12 Mn7 O17 C51 26.6(8) . .
N48 Mn7 O17 C51 -170.4(8) . .
N38 Mn7 O17 C51 -122.1(17) . .
O13 Mn7 O17 C51 -73.2(8) . .
O21 Mn7 O17 C51 111.9(8) . .
N42 Mn10 O19 C68 -106.1(10) . .
N37 Mn10 O19 C68 79.5(9) . .
N40 Mn10 O19 C68 -12.4(9) . .
O22 Mn10 O19 C68 170.9(9) . .
Mn6 O20 C71 O21 -34.3(13) 3_656 .
Mn9 O20 C71 O21 141.3(6) 3_656 .
Mn6 O20 C71 C70 81.7(10) 3_656 .
Mn9 O20 C71 C70 -102.7(8) 3_656 .
Mn6 O20 C71 C72 -156.9(7) 3_656 .
Mn9 O20 C71 C72 18.8(11) 3_656 .
Mn7 O21 C71 O20 76.8(9) . .
Mn7 O21 C71 C70 -42.2(8) . .
Mn7 O21 C71 C72 -161.7(7) . .
C49 N27 C50 C57 1.3(17) . .
Mn9 N27 C50 C57 -176.0(9) . .
C49 N27 C50 C51 -177.7(10) . .
Mn9 N27 C50 C51 5.1(13) . .
C72 N39 C73 C74 2(2) . .
Mn9 N39 C73 C74 174.3(11) 3_656 .
C60 N29 C61 C62 3(2) . .
N39 C73 C74 C75 0(2) . .
C76 C75 C74 C73 -1(2) . .
C81 N40 C80 C84 4.3(19) . .
Mn10 N40 C80 C84 -175.0(10) . .
C81 N40 C80 C68 -172.4(11) . .
Mn10 N40 C80 C68 8.2(12) . .
C73 N39 C72 C76 -2.2(17) . .
Mn9 N39 C72 C76 -175.1(9) 3_656 .
C73 N39 C72 C71 178.2(10) . .
Mn9 N39 C72 C71 5.3(13) 3_656 .
O20 C71 C72 N39 -14.8(13) . .
O21 C71 C72 N39 -138.6(10) . .
C70 C71 C72 N39 105.8(11) . .
O20 C71 C72 C76 165.6(10) . .
O21 C71 C72 C76 41.8(14) . .
C70 C71 C72 C76 -73.7(13) . .
C74 C75 C76 C72 1(2) . .
N39 C72 C76 C75 1.0(19) . .
C71 C72 C76 C75 -179.4(12) . .
Mn8 O18 C65 N33 -154.4(10) . .
C67 N33 C65 O18 8(2) . .
C66 N33 C65 O18 -172.7(13) . .
Mn7 O17 C51 O14 25.7(11) . .
Mn7 O17 C51 C50 143.7(7) . .
Mn7 O17 C51 C52 -95.2(9) . .
Mn6 O14 C51 O17 -80.3(8) . .
Mn9 O14 C51 O17 166.7(6) . .
Mn8 O14 C51 O17 48.9(9) . .
Mn6 O14 C51 C50 159.2(6) . .
Mn9 O14 C51 C50 46.2(9) . .
Mn8 O14 C51 C50 -71.6(9) . .
Mn6 O14 C51 C52 40.6(9) . .
Mn9 O14 C51 C52 -72.4(8) . .
Mn8 O14 C51 C52 169.8(5) . .
N27 C50 C51 O17 -155.8(9) . .
C57 C50 C51 O17 25.3(15) . .
N27 C50 C51 O14 -33.7(13) . .
C57 C50 C51 O14 147.3(11) . .
N27 C50 C51 C52 83.9(11) . .
C57 C50 C51 C52 -95.0(13) . .
N40 C80 C84 C83 -3(2) . .
C68 C80 C84 C83 173.5(12) . .
Mn8 O13 C68 O19 27.5(10) . .
Mn7 O13 C68 O19 -126.0(7) . .
Mn8 O13 C68 C69 146.8(7) . .
Mn7 O13 C68 C69 -6.7(11) . .
Mn8 O13 C68 C80 -93.3(10) . .
Mn7 O13 C68 C80 113.2(8) . .
Mn10 O19 C68 O13 -99.9(9) . .
Mn10 O19 C68 C69 138.5(8) . .
Mn10 O19 C68 C80 19.6(13) . .
N40 C80 C68 O13 106.4(11) . .
C84 C80 C68 O13 -70.4(14) . .
N40 C80 C68 O19 -16.7(14) . .
C84 C80 C68 O19 166.5(11) . .
N40 C80 C68 C69 -133.4(11) . .
C84 C80 C68 C69 49.8(15) . .
Mn9 O16 C48 C49 -1.4(16) . .
Mn9 O16 C48 C60 175.4(8) . .
N27 C50 C57 C58 1.1(19) . .
C51 C50 C57 C58 180.0(11) . .
C80 N40 C81 C82 -2(2) . .
Mn10 N40 C81 C82 177.1(11) . .
C50 N27 C49 C59 -2.8(18) . .
Mn9 N27 C49 C59 174.4(10) . .
C50 N27 C49 C48 -178.0(11) . .
Mn9 N27 C49 C48 -0.8(14) . .
O16 C48 C49 N27 1.4(18) . .
C60 C48 C49 N27 -175.1(12) . .
O16 C48 C49 C59 -173.6(13) . .
C60 C48 C49 C59 10(2) . .
C70 N38 C69 C79 1.9(17) . .
Mn7 N38 C69 C79 -169.1(10) . .
C70 N38 C69 C68 -172.2(9) . .
Mn7 N38 C69 C68 16.7(13) . .
O13 C68 C69 N38 -6.6(14) . .
O19 C68 C69 N38 116.7(11) . .
C80 C68 C69 N38 -124.7(11) . .
O13 C68 C69 C79 179.7(12) . .
O19 C68 C69 C79 -57.1(15) . .
C80 C68 C69 C79 61.5(16) . .
C53 N28 C52 C56 3.6(15) . .
Mn6 N28 C52 C56 -176.8(9) . .
C53 N28 C52 C51 -174.3(8) . .
Mn6 N28 C52 C51 5.3(10) . .
O17 C51 C52 N28 95.0(9) . .
O14 C51 C52 N28 -28.3(11) . .
C50 C51 C52 N28 -144.0(8) . .
O17 C51 C52 C56 -82.9(12) . .
O14 C51 C52 C56 153.9(10) . .
C50 C51 C52 C56 38.1(13) . .
C64 C63 C62 C61 4(2) . .
N29 C61 C62 C63 -5(2) . .
C69 N38 C70 C77 -2.3(15) . .
Mn7 N38 C70 C77 168.0(8) . .
C69 N38 C70 C71 173.2(9) . .
Mn7 N38 C70 C71 -16.4(11) . .
O20 C71 C70 C77 94.3(12) . .
O21 C71 C70 C77 -144.7(11) . .
C72 C71 C70 C77 -25.6(14) . .
O20 C71 C70 N38 -80.9(10) . .
O21 C71 C70 N38 40.0(11) . .
C72 C71 C70 N38 159.1(8) . .
N27 C49 C59 C58 2(2) . .
C48 C49 C59 C58 176.4(13) . .
C61 N29 C60 C64 0(2) . .
C61 N29 C60 C48 -178.3(12) . .
O16 C48 C60 N29 -160.0(12) . .
C49 C48 C60 N29 17(2) . .
O16 C48 C60 C64 22.1(19) . .
C49 C48 C60 C64 -161.3(13) . .
N29 C60 C64 C63 -1(2) . .
C48 C60 C64 C63 177.3(12) . .
C62 C63 C64 C60 -1(2) . .
C80 C84 C83 C82 -1(2) . .
C49 C59 C58 C57 1(2) . .
C50 C57 C58 C59 -2(2) . .
C84 C83 C82 C81 3(2) . .
N40 C81 C82 C83 -1(2) . .
C52 N28 C53 C54 -1.2(16) . .
Mn6 N28 C53 C54 179.3(9) . .
Mn10 O22 C85 N41 -154.0(19) . .
C86 N41 C85 O22 17(4) . .
C87 N41 C85 O22 -171(3) . .
Mn9 O15 C46 N26 -97(7) . .
C47 N26 C46 O15 -163(6) . .
C98 N26 C46 O15 13(7) . .
N28 C52 C56 C55 -2.3(18) . .
C51 C52 C56 C55 175.4(11) . .
C52 C56 C55 C54 -1(2) . .
N38 C70 C77 C78 -0.5(18) . .
C71 C70 C77 C78 -175.6(12) . .
N28 C53 C54 C55 -2(2) . .
C56 C55 C54 C53 3(2) . .
N38 C69 C79 C78 1(2) . .
C68 C69 C79 C78 174.9(13) . .
C70 C77 C78 C79 4(2) . .
C69 C79 C78 C77 -4(2) . .
C91 N51 C90 O23 4(4) . .
C92 N51 C90 O23 -180(2) . .
C94 N52 C93 O24 -166(4) . .
C95 N52 C93 O24 13(6) . .
